data_7064056
loop_
_publ_author_name
'Werner, Daniel'
'Guo, Zhifang'
'Blair, Victoria L.'
'Deacon, Glen B.'
'Junk, Peter C.'

_publ_section_title
;
 New examples of --C--F--Ae (Ae = alkaline earth) and --C--F--K bonding
;
_journal_issue 43
_journal_name_full 'New Journal of Chemistry'
_journal_page_first 18725
_journal_page_last 18734
_journal_paper_doi 10.1039/D5NJ03383G
_journal_volume 49
_journal_year 2025
_chemical_formula_moiety '4(C45 H27 F18 N6 Sr), 4(C31 H40 F6 N2 O7 Sr), 3(C7 H8), C4 H8 O, 0.5(C6 H14)'
_chemical_formula_sum 'C332 H307 F96 N32 O29 Sr8'
_chemical_formula_weight 7734.04
_space_group_crystal_system monoclinic
_space_group_IT_number 14
_space_group_name_Hall '-P 2yn'
_space_group_name_H-M_alt 'P 1 21/n 1'
_atom_sites_solution_hydrogens geom
_audit_creation_date 2025-04-22
_audit_creation_method
;
Olex2 1.3
(compiled 2020.11.12 svn.r5f609507 for OlexSys, GUI svn.r6408)
;
_audit_update_record
;
2025-07-23 deposited with the CCDC.	2025-10-14 downloaded from the CCDC.
;
_cell_angle_alpha 90
_cell_angle_beta 92.92(3)
_cell_angle_gamma 90
_cell_formula_units_Z 1
_cell_length_a 17.054(3)
_cell_length_b 30.209(6)
_cell_length_c 18.210(4)
_cell_measurement_reflns_used 16043
_cell_measurement_temperature 100.15
_cell_measurement_theta_max 25
_cell_measurement_theta_min 2
_cell_volume 9369(3)
_computing_cell_refinement 'XDS (Kabsch, 1993)'
_computing_data_collection 'Blu-Ice (McPhillips et al, 2002)'
_computing_data_reduction 'XDS (Kabsch, 1993)'
_computing_molecular_graphics 'Olex2 1.3 (Dolomanov et al., 2009)'
_computing_publication_material 'Olex2 1.3 (Dolomanov et al., 2009)'
_computing_structure_refinement 'SHELXL 2018/3 (Sheldrick, 2015)'
_computing_structure_solution 'SHELXS-97 (Sheldrick, 1990)'
_diffrn_ambient_temperature 100.15
_diffrn_measured_fraction_theta_full 0.973
_diffrn_measured_fraction_theta_max 0.973
_diffrn_measurement_device_type 'ADSC Quantum 210r'
_diffrn_measurement_method 'phi scan'
_diffrn_radiation_type Synchrotron
_diffrn_radiation_wavelength 0.71073
_diffrn_reflns_av_R_equivalents 0.0404
_diffrn_reflns_av_unetI/netI 0.0293
_diffrn_reflns_Laue_measured_fraction_full 0.973
_diffrn_reflns_Laue_measured_fraction_max 0.973
_diffrn_reflns_limit_h_max 20
_diffrn_reflns_limit_h_min -20
_diffrn_reflns_limit_k_max 35
_diffrn_reflns_limit_k_min -35
_diffrn_reflns_limit_l_max 21
_diffrn_reflns_limit_l_min -21
_diffrn_reflns_number 73402
_diffrn_reflns_point_group_measured_fraction_full 0.973
_diffrn_reflns_point_group_measured_fraction_max 0.973
_diffrn_reflns_theta_full 24.999
_diffrn_reflns_theta_max 24.999
_diffrn_reflns_theta_min 1.373
_exptl_absorpt_coefficient_mu 1.239
_exptl_absorpt_correction_T_max 0.4308
_exptl_absorpt_correction_T_min 0.3193
_exptl_absorpt_correction_type multi-scan
_exptl_absorpt_process_details 'XSCALE within XDS'
_exptl_crystal_colour 'clear colourless'
_exptl_crystal_colour_lustre clear
_exptl_crystal_colour_primary colourless
_exptl_crystal_density_diffrn 1.371
_exptl_crystal_density_method 'not measured'
_exptl_crystal_description plate
_exptl_crystal_F_000 3923
_exptl_crystal_size_max 0.04
_exptl_crystal_size_mid 0.02
_exptl_crystal_size_min 0.01
_refine_diff_density_max 1.046
_refine_diff_density_min -0.876
_refine_diff_density_rms 0.099
_refine_ls_extinction_method none
_refine_ls_goodness_of_fit_ref 1.086
_refine_ls_hydrogen_treatment constr
_refine_ls_matrix_type full
_refine_ls_number_parameters 1154
_refine_ls_number_reflns 16043
_refine_ls_number_restraints 6
_refine_ls_restrained_S_all 1.088
_refine_ls_R_factor_all 0.0746
_refine_ls_R_factor_gt 0.0631
_refine_ls_shift/su_max 0.001
_refine_ls_shift/su_mean 0.000
_refine_ls_structure_factor_coef Fsqd
_refine_ls_weighting_details 'w=1/[\s^2^(Fo^2^)+(0.0913P)^2^+25.5486P] where P=(Fo^2^+2Fc^2^)/3'
_refine_ls_weighting_scheme calc
_refine_ls_wR_factor_gt 0.1740
_refine_ls_wR_factor_ref 0.1824
_reflns_Friedel_coverage 0.000
_reflns_number_gt 13439
_reflns_number_total 16043
_reflns_threshold_expression 'I > 2\s(I)'
_cod_data_source_file d5nj03383g2.cif
_cod_data_source_block p21n
_cod_depositor_comments 'Adding full bibliography for 7064055--7064062.cif.'
_cod_database_code 7064056
_shelx_shelxl_version_number 2018/3
_shelx_space_group_comment
;
The symmetry employed for this shelxl refinement is uniquely defined
by the following loop, which should always be used as a source of
symmetry information in preference to the above space-group names.
They are only intended as comments.
;
_olex2_refinement_description
;
1. Shared sites
{C89, C1A}
{C1B, C88}
2. Restrained distances
 C86-C87
 1.41 with sigma of 0.02
 C1B-C87
 1.41 with sigma of 0.02
 C1B-C1A
 1.41 with sigma of 0.02
 C87-C1A
 2.11 with sigma of 0.02
 C84-C85
 1.46 with sigma of 0.02
 C86-C90
 2.11 with sigma of 0.02
3. Uiso/Uaniso restraints and constraints
Uiso(C89) = Uiso(C1A)
Uiso(C1B) = Uiso(C88)
4. Others
 Fixed Sof: H76C(0.5) H76D(0.5) H76A(0.5) H76B(0.5) C75(0.5) H75A(0.5)
 H75B(0.5) H73A(0.5) H73B(0.5) H73C(0.5) H73D(0.5) C79(0.5) H79(0.5) C74B(0.5)
 H74A(0.5) H74B(0.5) C78(0.5) C80(0.5) H80(0.5) C81(0.5) H81(0.5) C83(0.5)
 H83(0.5) C82(0.5) H82(0.5) C77(0.5) H77A(0.5) H77B(0.5) H77C(0.5) C74(0.5)
 H74C(0.5) H74D(0.5) C75B(0.5) H75C(0.5) H75D(0.5) C1A(0.25) H1A(0.25)
 C1B(0.25) H1B(0.25) C90(0.25) H90(0.25) C87(0.25) H87(0.25) C84(0.25)
 H84A(0.25) H84B(0.25) H84C(0.25) C86(0.25) H86(0.25) C85(0.25) O8(0.25)
 C92(0.25) H92A(0.25) H92B(0.25) C94(0.25) H94A(0.25) H94B(0.25) C95(0.25)
 H95A(0.25) H95B(0.25) C91(0.25) H91A(0.25) H91B(0.25) C93(0.25) H93A(0.25)
 H93B(0.25) H93C(0.25) C89(0.25) H89A(0.25) H89B(0.25) C88(0.25) H88A(0.25)
 H88B(0.25)
5.a Secondary CH2 refined with riding coordinates:
 C71(H71A,H71B), C65(H65A,H65B), C66(H66A,H66B), C64(H64A,H64B), C61(H61A,
 H61B), C76(H76C,H76D), C76(H76A,H76B), C63(H63A,H63B), C67(H67A,H67B),
 C75(H75A,H75B), C73(H73A,H73B), C73(H73C,H73D), C62(H62A,H62B), C69(H69A,H69B),
  C70(H70A,H70B), C68(H68A,H68B), C74B(H74A,H74B), C74(H74C,H74D), C75B(H75C,
 H75D), C92(H92A,H92B), C94(H94A,H94B), C95(H95A,H95B), C91(H91A,H91B),
 C89(H89A,H89B), C88(H88A,H88B)
5.b Me refined with riding coordinates:
 C93(H93A,H93B,H93C)
5.c Aromatic/amide H refined with riding coordinates:
 C4(H4), C55(H55), C40(H40), C26(H26), C51(H51), C58(H58), C27(H27), C50(H50),
 C56(H56), C49(H49), C42(H42), C57(H57), C34(H34), C3(H3), C48(H48), C43(H43),
 C28(H28), C41(H41), C35(H35), C23(H23), C33(H33), C8(H8), C25(H25), C6(H6),
 C21(H21), C36(H36), C72(H72), C10(H10), C13(H13), C12(H12), C53(H53), C5(H5),
 C20(H20), C38(H38), C11(H11), C18(H18), C19(H19), C79(H79), C80(H80), C81(H81),
  C83(H83), C82(H82), C1A(H1A), C1B(H1B), C90(H90), C87(H87), C86(H86)
5.d Idealised Me refined as rotating group:
 C77(H77A,H77B,H77C), C84(H84A,H84B,H84C)
;
_olex2_submission_special_instructions 'No special instructions were received'

loop_
_space_group_symop_operation_xyz
'x, y, z'
'-x+1/2, y+1/2, -z+1/2'
'-x, -y, -z'
'x-1/2, -y-1/2, z-1/2'

loop_
_atom_site_label
_atom_site_type_symbol
_atom_site_fract_x
_atom_site_fract_y
_atom_site_fract_z
_atom_site_U_iso_or_equiv
_atom_site_adp_type
_atom_site_occupancy
_atom_site_site_symmetry_order
_atom_site_calc_flag
_atom_site_refinement_flags_posn
_atom_site_refinement_flags_adp
_atom_site_refinement_flags_occupancy
_atom_site_disorder_assembly
_atom_site_disorder_group
Sr1 Sr 0.18825(2) 0.24888(2) 0.45806(2) 0.03003(13) Uani 1 1 d . . . . .
Sr2 Sr 0.69349(2) 0.34703(2) 0.47313(2) 0.02689(12) Uani 1 1 d . . . . .
F12 F 0.36591(16) 0.26452(10) 0.65282(18) 0.0457(7) Uani 1 1 d . . . . .
F6 F -0.02098(16) 0.22417(10) 0.57338(16) 0.0412(7) Uani 1 1 d . . . . .
F21 F 1.00615(16) 0.45448(11) 0.4878(2) 0.0537(8) Uani 1 1 d . . . . .
F4 F 0.10328(16) 0.21066(9) 0.58563(17) 0.0416(7) Uani 1 1 d . . . . .
F8 F 0.39787(17) 0.23339(10) 0.34572(17) 0.0457(7) Uani 1 1 d . . . . .
F22 F 0.74525(17) 0.47115(11) 0.62309(18) 0.0491(8) Uani 1 1 d . . . . .
F23 F 0.7163(2) 0.53272(11) 0.56755(19) 0.0558(8) Uani 1 1 d . . . . .
F10 F 0.24355(16) 0.24991(9) 0.62834(16) 0.0407(7) Uani 1 1 d . . . . .
O3 O 0.77920(18) 0.31943(11) 0.36132(18) 0.0353(7) Uani 1 1 d . . . . .
F24 F 0.69353(19) 0.52466(12) 0.68156(18) 0.0571(9) Uani 1 1 d . . . . .
F2 F 0.01407(17) 0.28078(12) 0.27320(19) 0.0562(9) Uani 1 1 d . . . . .
O6 O 0.5964(2) 0.32415(13) 0.5767(2) 0.0473(9) Uani 1 1 d . . . . .
F7 F 0.27410(17) 0.22105(10) 0.32770(17) 0.0458(7) Uani 1 1 d . . . . .
F13 F 0.37524(16) 0.22702(9) 0.51059(17) 0.0442(7) Uani 1 1 d . . . . .
F1 F 0.13689(17) 0.26540(11) 0.29271(17) 0.0464(7) Uani 1 1 d . . . . .
F18 F -0.0907(2) 0.20095(15) 0.3470(3) 0.0835(14) Uani 1 1 d . . . . .
F5 F 0.02906(17) 0.19747(10) 0.67475(17) 0.0465(7) Uani 1 1 d . . . . .
F9 F 0.3509(2) 0.21419(11) 0.23915(18) 0.0544(8) Uani 1 1 d . . . . .
O4 O 0.6411(2) 0.36555(12) 0.33599(19) 0.0421(8) Uani 1 1 d . . . . .
F17 F -0.0471(2) 0.17326(13) 0.4499(2) 0.0706(11) Uani 1 1 d . . . . .
F16 F 0.01597(17) 0.22490(10) 0.39925(19) 0.0504(8) Uani 1 1 d . . . . .
F20 F 0.89806(16) 0.46105(10) 0.54269(17) 0.0461(7) Uani 1 1 d . . . . .
O2 O 0.83650(17) 0.32262(11) 0.50111(18) 0.0353(7) Uani 1 1 d . . . . .
F11 F 0.28364(19) 0.26574(11) 0.73860(17) 0.0503(8) Uani 1 1 d . . . . .
F14 F 0.48224(19) 0.20008(13) 0.5574(2) 0.0715(11) Uani 1 1 d . . . . .
F15 F 0.4281(2) 0.17171(12) 0.4593(2) 0.0622(9) Uani 1 1 d . . . . .
C4 C 0.1141(3) 0.4188(2) 0.2509(4) 0.0552(16) Uani 1 1 d . . . . .
H4 H 0.116340 0.441004 0.214102 0.066 Uiso 1 1 calc R U . . .
O5 O 0.53947(19) 0.33433(12) 0.4398(2) 0.0454(9) Uani 1 1 d . . . . .
F19 F 0.92669(17) 0.39954(10) 0.49027(19) 0.0500(8) Uani 1 1 d . . . . .
F3 F 0.0938(2) 0.29015(14) 0.18730(18) 0.0658(10) Uani 1 1 d . . . . .
C55 C 0.5165(3) 0.43593(17) 0.5391(3) 0.0376(11) Uani 1 1 d . . . . .
H55 H 0.504830 0.410756 0.509266 0.045 Uiso 1 1 calc R U . . .
C40 C 0.1300(3) 0.10545(16) 0.3289(3) 0.0377(11) Uani 1 1 d . . . . .
H40 H 0.183551 0.098056 0.339443 0.045 Uiso 1 1 calc R U . . .
N7 N 0.7639(2) 0.42693(13) 0.4490(2) 0.0318(8) Uani 1 1 d . . . . .
C26 C 0.2564(3) 0.41557(17) 0.6335(3) 0.0423(12) Uani 1 1 d . . . . .
H26 H 0.248606 0.446435 0.626305 0.051 Uiso 1 1 calc R U . . .
C51 C 0.7724(3) 0.46674(16) 0.3328(3) 0.0404(11) Uani 1 1 d . . . . .
H51 H 0.718179 0.461389 0.321838 0.048 Uiso 1 1 calc R U . . .
N4 N 0.2763(2) 0.31311(12) 0.5221(2) 0.0298(8) Uani 1 1 d . . . . .
C58 C 0.5474(3) 0.50768(17) 0.6296(3) 0.0397(11) Uani 1 1 d . . . . .
H58 H 0.558402 0.532316 0.660842 0.048 Uiso 1 1 calc R U . . .
O1 O 0.7448(2) 0.33684(14) 0.6116(2) 0.0512(10) Uani 1 1 d . . . . .
C59 C 0.6089(3) 0.48620(16) 0.5966(3) 0.0353(10) Uani 1 1 d . . . . .
O7 O 0.68484(19) 0.25994(11) 0.46698(18) 0.0357(7) Uani 1 1 d . . . . .
N3 N 0.2912(2) 0.30205(13) 0.4004(2) 0.0305(8) Uani 1 1 d . . . . .
N6 N 0.1410(2) 0.16852(13) 0.4140(2) 0.0321(8) Uani 1 1 d . . . . .
C27 C 0.2628(3) 0.39840(18) 0.7044(3) 0.0446(13) Uani 1 1 d . . . . .
H27 H 0.260124 0.417399 0.745763 0.053 Uiso 1 1 calc R U . . .
C60 C 0.6893(3) 0.50297(18) 0.6163(3) 0.0432(12) Uani 1 1 d . . . . .
N1 N 0.1033(2) 0.31887(13) 0.4122(2) 0.0319(8) Uani 1 1 d . . . . .
C71 C 0.6177(4) 0.3285(2) 0.6533(3) 0.0530(14) Uani 1 1 d . . . . .
H71A H 0.623012 0.298843 0.676129 0.064 Uiso 1 1 calc R U . . .
H71B H 0.576326 0.344906 0.678111 0.064 Uiso 1 1 calc R U . . .
C65 C 0.7625(3) 0.34144(18) 0.2926(3) 0.0423(12) Uani 1 1 d . . . . .
H65A H 0.788356 0.325735 0.252720 0.051 Uiso 1 1 calc R U . . .
H65B H 0.782737 0.372158 0.295094 0.051 Uiso 1 1 calc R U . . .
N2 N 0.0885(2) 0.29705(13) 0.5301(2) 0.0309(8) Uani 1 1 d . . . . .
C50 C 0.8154(4) 0.49031(18) 0.2834(3) 0.0508(14) Uani 1 1 d . . . . .
H50 H 0.790157 0.501006 0.239183 0.061 Uiso 1 1 calc R U . . .
N5 N 0.2466(2) 0.17068(13) 0.4976(2) 0.0319(8) Uani 1 1 d . . . . .
C56 C 0.4554(3) 0.45747(18) 0.5725(3) 0.0416(12) Uani 1 1 d . . . . .
H56 H 0.403012 0.447249 0.564360 0.050 Uiso 1 1 calc R U . . .
C49 C 0.8939(4) 0.49843(19) 0.2974(3) 0.0552(16) Uani 1 1 d . . . . .
H49 H 0.922695 0.514596 0.263072 0.066 Uiso 1 1 calc R U . . .
N8 N 0.6512(2) 0.42639(13) 0.5127(2) 0.0324(8) Uani 1 1 d . . . . .
C42 C 0.0081(4) 0.0904(2) 0.2617(3) 0.0517(14) Uani 1 1 d . . . . .
H42 H -0.022040 0.072719 0.227600 0.062 Uiso 1 1 calc R U . . .
C52 C 0.8078(3) 0.45067(15) 0.3987(3) 0.0339(10) Uani 1 1 d . . . . .
C66 C 0.6756(3) 0.34172(18) 0.2776(3) 0.0450(13) Uani 1 1 d . . . . .
H66A H 0.662285 0.356259 0.229885 0.054 Uiso 1 1 calc R U . . .
H66B H 0.655272 0.311025 0.275454 0.054 Uiso 1 1 calc R U . . .
C57 C 0.4708(3) 0.49371(18) 0.6175(3) 0.0430(12) Uani 1 1 d . . . . .
H57 H 0.429218 0.508738 0.639771 0.052 Uiso 1 1 calc R U . . .
C64 C 0.8625(3) 0.31462(19) 0.3761(3) 0.0440(13) Uani 1 1 d . . . . .
H64A H 0.888502 0.343875 0.374451 0.053 Uiso 1 1 calc R U . . .
H64B H 0.884967 0.295282 0.338639 0.053 Uiso 1 1 calc R U . . .
C39 C 0.0974(3) 0.14240(15) 0.3636(3) 0.0329(10) Uani 1 1 d . . . . .
C32 C 0.3685(3) 0.15690(16) 0.5707(3) 0.0378(11) Uani 1 1 d . . . . .
C54 C 0.5946(3) 0.45026(15) 0.5483(3) 0.0319(10) Uani 1 1 d . . . . .
C34 C 0.3746(4) 0.1010(2) 0.6651(3) 0.0519(14) Uani 1 1 d . . . . .
H34 H 0.403573 0.084988 0.702342 0.062 Uiso 1 1 calc R U . . .
C3 C 0.1047(3) 0.3751(2) 0.2314(3) 0.0503(14) Uani 1 1 d . . . . .
H3 H 0.101226 0.367365 0.180807 0.060 Uiso 1 1 calc R U . . .
C48 C 0.9313(3) 0.48284(18) 0.3623(3) 0.0488(14) Uani 1 1 d . . . . .
H48 H 0.985606 0.488318 0.372322 0.059 Uiso 1 1 calc R U . . .
C7 C 0.1056(2) 0.35265(17) 0.3603(3) 0.0348(10) Uani 1 1 d . . . . .
C43 C -0.0251(3) 0.12680(19) 0.2936(3) 0.0446(12) Uani 1 1 d . . . . .
H43 H -0.078051 0.134408 0.280539 0.053 Uiso 1 1 calc R U . . .
C37 C 0.2893(3) 0.14752(16) 0.5531(3) 0.0347(10) Uani 1 1 d . . . . .
C61 C 0.8229(3) 0.35354(18) 0.6183(3) 0.0426(12) Uani 1 1 d . . . . .
H61A H 0.842251 0.354118 0.670418 0.051 Uiso 1 1 calc R U . . .
H61B H 0.825262 0.383902 0.598043 0.051 Uiso 1 1 calc R U . . .
C47 C 0.8886(3) 0.45929(16) 0.4122(3) 0.0400(12) Uani 1 1 d . . . . .
C28 C 0.2729(3) 0.35337(17) 0.7139(3) 0.0389(11) Uani 1 1 d . . . . .
H28 H 0.276129 0.341424 0.762238 0.047 Uiso 1 1 calc R U . . .
C44 C 0.0180(3) 0.15267(17) 0.3448(3) 0.0383(11) Uani 1 1 d . . . . .
C41 C 0.0850(3) 0.07972(18) 0.2796(3) 0.0459(13) Uani 1 1 d . . . . .
H41 H 0.107749 0.054465 0.258009 0.055 Uiso 1 1 calc R U . . .
C35 C 0.2962(4) 0.09172(19) 0.6491(3) 0.0507(14) Uani 1 1 d . . . . .
H35 H 0.271292 0.069072 0.675545 0.061 Uiso 1 1 calc R U . . .
C23 C 0.2989(2) 0.32806(15) 0.4584(3) 0.0299(10) Uani 1 1 d . . . . .
H23 H 0.320335 0.356949 0.454419 0.036 Uiso 1 1 calc R U . . .
C33 C 0.4101(3) 0.13392(19) 0.6262(3) 0.0461(13) Uani 1 1 d . . . . .
H33 H 0.463598 0.140994 0.637426 0.055 Uiso 1 1 calc R U . . .
C8 C 0.0818(2) 0.32811(16) 0.4791(3) 0.0319(10) Uani 1 1 d . . . . .
H8 H 0.061967 0.356553 0.490420 0.038 Uiso 1 1 calc R U . . .
C76 C 0.6769(3) 0.23078(18) 0.4043(3) 0.0461(13) Uani 1 1 d . . . . .
H76C H 0.721751 0.234724 0.372509 0.055 Uiso 0.5 1 calc R U P A 2
H76D H 0.627842 0.237496 0.374958 0.055 Uiso 0.5 1 calc R U P A 2
H76A H 0.699354 0.244649 0.360818 0.055 Uiso 0.5 1 calc R U P B 1
H76B H 0.620848 0.224065 0.392358 0.055 Uiso 0.5 1 calc R U P B 1
C2 C 0.1002(3) 0.34189(18) 0.2844(3) 0.0396(12) Uani 1 1 d . . . . .
C25 C 0.2615(3) 0.38787(16) 0.5733(3) 0.0357(10) Uani 1 1 d . . . . .
H25 H 0.256655 0.400152 0.525257 0.043 Uiso 1 1 calc R U . . .
C15 C 0.0420(3) 0.22729(17) 0.6211(3) 0.0368(11) Uani 1 1 d . . . . .
C63 C 0.8755(3) 0.29447(17) 0.4512(3) 0.0414(12) Uani 1 1 d . . . . .
H63A H 0.853353 0.264194 0.452003 0.050 Uiso 1 1 calc R U . . .
H63B H 0.932346 0.292820 0.465005 0.050 Uiso 1 1 calc R U . . .
C6 C 0.1167(3) 0.39766(17) 0.3780(3) 0.0396(11) Uani 1 1 d . . . . .
H6 H 0.122019 0.406049 0.428291 0.048 Uiso 1 1 calc R U . . .
C21 C 0.3032(3) 0.36307(17) 0.3106(3) 0.0346(10) Uani 1 1 d . . . . .
H21 H 0.289755 0.384678 0.345747 0.042 Uiso 1 1 calc R U . . .
C36 C 0.2535(3) 0.11487(17) 0.5950(3) 0.0410(11) Uani 1 1 d . . . . .
H36 H 0.199273 0.108608 0.586193 0.049 Uiso 1 1 calc R U . . .
C29 C 0.2785(3) 0.32520(16) 0.6540(3) 0.0321(10) Uani 1 1 d . . . . .
C24 C 0.2735(2) 0.34210(15) 0.5814(3) 0.0300(10) Uani 1 1 d . . . . .
C67 C 0.5577(3) 0.3690(2) 0.3265(3) 0.0536(15) Uani 1 1 d . . . . .
H67A H 0.542193 0.369070 0.273381 0.064 Uiso 1 1 calc R U . . .
H67B H 0.540294 0.397330 0.347730 0.064 Uiso 1 1 calc R U . . .
C72 C 0.6938(4) 0.3528(2) 0.6624(3) 0.0617(17) Uani 1 1 d . . . . .
H72 H 0.705455 0.375598 0.697284 0.074 Uiso 1 1 calc R U . . .
C10 C 0.0785(3) 0.35034(17) 0.6327(3) 0.0365(11) Uani 1 1 d . . . . .
H10 H 0.093381 0.374301 0.602607 0.044 Uiso 1 1 calc R U . . .
C13 C 0.0389(3) 0.28175(19) 0.7233(3) 0.0423(12) Uani 1 1 d . . . . .
H13 H 0.025914 0.258007 0.754643 0.051 Uiso 1 1 calc R U . . .
C22 C 0.3074(2) 0.31844(16) 0.3313(3) 0.0310(10) Uani 1 1 d . . . . .
C12 C 0.0430(3) 0.3243(2) 0.7511(3) 0.0473(13) Uani 1 1 d . . . . .
H12 H 0.032474 0.330082 0.800918 0.057 Uiso 1 1 calc R U . . .
C53 C 0.7032(2) 0.44773(16) 0.4740(2) 0.0314(10) Uani 1 1 d . . . . .
H53 H 0.696351 0.478426 0.464266 0.038 Uiso 1 1 calc R U . . .
C75 C 0.6750(18) 0.1845(8) 0.4324(15) 0.104(10) Uani 0.5 1 d . . P C 2
H75A H 0.696677 0.163167 0.397539 0.125 Uiso 0.5 1 calc R U P C 2
H75B H 0.621392 0.175322 0.444388 0.125 Uiso 0.5 1 calc R U P C 2
C14 C 0.0536(3) 0.27306(16) 0.6502(3) 0.0335(10) Uani 1 1 d . . . . .
C5 C 0.1202(3) 0.4301(2) 0.3246(3) 0.0500(14) Uani 1 1 d . . . . .
H5 H 0.126770 0.460254 0.338552 0.060 Uiso 1 1 calc R U . . .
C73 C 0.6944(4) 0.23265(18) 0.5317(3) 0.0475(13) Uani 1 1 d . . . . .
H73A H 0.654818 0.240788 0.567316 0.057 Uiso 0.5 1 calc R U P D 1
H73B H 0.747251 0.237220 0.555550 0.057 Uiso 0.5 1 calc R U P D 1
H73C H 0.642872 0.225966 0.551889 0.057 Uiso 0.5 1 calc R U P E 2
H73D H 0.727946 0.247595 0.570157 0.057 Uiso 0.5 1 calc R U P E 2
C9 C 0.0732(2) 0.30761(16) 0.6025(3) 0.0306(10) Uani 1 1 d . . . . .
C62 C 0.8709(3) 0.32218(18) 0.5746(3) 0.0449(13) Uani 1 1 d . . . . .
H62A H 0.926283 0.332063 0.575131 0.054 Uiso 1 1 calc R U . . .
H62B H 0.869280 0.291969 0.595593 0.054 Uiso 1 1 calc R U . . .
C69 C 0.5058(3) 0.29982(18) 0.4826(4) 0.0511(15) Uani 1 1 d . . . . .
H69A H 0.532770 0.271387 0.474300 0.061 Uiso 1 1 calc R U . . .
H69B H 0.449394 0.296210 0.468014 0.061 Uiso 1 1 calc R U . . .
C70 C 0.5154(3) 0.31276(19) 0.5620(4) 0.0522(15) Uani 1 1 d . . . . .
H70A H 0.481335 0.338374 0.572076 0.063 Uiso 1 1 calc R U . . .
H70B H 0.500537 0.287813 0.593732 0.063 Uiso 1 1 calc R U . . .
C46 C 0.9290(3) 0.44387(17) 0.4823(3) 0.0418(12) Uani 1 1 d . . . . .
C20 C 0.3183(3) 0.37625(19) 0.2400(3) 0.0431(12) Uani 1 1 d . . . . .
H20 H 0.315536 0.406740 0.227382 0.052 Uiso 1 1 calc R U . . .
C38 C 0.1941(2) 0.14788(16) 0.4578(3) 0.0314(10) Uani 1 1 d . . . . .
H38 H 0.194212 0.116474 0.460419 0.038 Uiso 1 1 calc R U . . .
C16 C 0.3365(3) 0.23992(18) 0.2970(3) 0.0398(11) Uani 1 1 d . . . . .
C17 C 0.3266(3) 0.28728(17) 0.2771(3) 0.0341(10) Uani 1 1 d . . . . .
C45 C -0.0249(3) 0.18789(19) 0.3844(3) 0.0471(13) Uani 1 1 d . . . . .
C30 C 0.2930(3) 0.27713(17) 0.6677(3) 0.0357(11) Uani 1 1 d . . . . .
C11 C 0.0627(3) 0.35832(19) 0.7048(3) 0.0430(12) Uani 1 1 d . . . . .
H11 H 0.065358 0.387755 0.723160 0.052 Uiso 1 1 calc R U . F -1
C68 C 0.5184(3) 0.3315(2) 0.3630(3) 0.0541(15) Uani 1 1 d . . . . .
H68A H 0.460759 0.333564 0.354525 0.065 Uiso 1 1 calc R U . . .
H68B H 0.536172 0.302898 0.343005 0.065 Uiso 1 1 calc R U . . .
C31 C 0.4119(3) 0.18875(18) 0.5253(3) 0.0438(12) Uani 1 1 d . . . . .
C1 C 0.0868(3) 0.2956(2) 0.2604(3) 0.0456(13) Uani 1 1 d . . . . .
C18 C 0.3409(3) 0.30120(19) 0.2056(3) 0.0428(12) Uani 1 1 d . . . . .
H18 H 0.353039 0.279958 0.169409 0.051 Uiso 1 1 calc R U . . .
C19 C 0.3374(3) 0.3453(2) 0.1873(3) 0.0479(13) Uani 1 1 d . . . . .
H19 H 0.348066 0.354614 0.138988 0.058 Uiso 1 1 calc R U . . .
C79 C 0.4159(7) 0.5335(4) 0.9628(7) 0.051(3) Uiso 0.5 1 d . . P G 1
H79 H 0.387301 0.522195 1.002082 0.062 Uiso 0.5 1 calc R U P G 1
C74B C 0.6843(10) 0.1852(6) 0.5096(11) 0.066(5) Uani 0.5 1 d . . P C 1
H74A H 0.628601 0.175855 0.507596 0.079 Uiso 0.5 1 calc R U P C 1
H74B H 0.716109 0.164961 0.541806 0.079 Uiso 0.5 1 calc R U P C 1
C78 C 0.4105(8) 0.5126(4) 0.8966(7) 0.062(3) Uiso 0.5 1 d . . P G 1
C80 C 0.4626(8) 0.5715(5) 0.9747(8) 0.068(4) Uiso 0.5 1 d . . P G 1
H80 H 0.469617 0.583661 1.022745 0.082 Uiso 0.5 1 calc R U P G 1
C81 C 0.4968(10) 0.5903(6) 0.9191(9) 0.078(4) Uiso 0.5 1 d . . P G 1
H81 H 0.524292 0.617557 0.924923 0.094 Uiso 0.5 1 calc R U P G 1
C83 C 0.4484(9) 0.5337(5) 0.8373(9) 0.076(4) Uiso 0.5 1 d . . P G 1
H83 H 0.444244 0.523181 0.788048 0.091 Uiso 0.5 1 calc R U P G 1
C82 C 0.4915(11) 0.5708(6) 0.8585(11) 0.094(5) Uiso 0.5 1 d . . P G 1
H82 H 0.521662 0.583300 0.821294 0.113 Uiso 0.5 1 calc R U P G 1
C77 C 0.3621(11) 0.4734(6) 0.8831(10) 0.092(5) Uiso 0.5 1 d . . P G 1
H77A H 0.378848 0.450015 0.917753 0.138 Uiso 0.5 1 calc R U P G 1
H77B H 0.367971 0.463054 0.832666 0.138 Uiso 0.5 1 calc R U P G 1
H77C H 0.306989 0.480780 0.889801 0.138 Uiso 0.5 1 calc R U P G 1
C74 C 0.7328(13) 0.1912(5) 0.5062(9) 0.073(5) Uani 0.5 1 d . . P C 2
H74C H 0.728904 0.166491 0.541545 0.088 Uiso 0.5 1 calc R U P C 2
H74D H 0.788232 0.195902 0.494568 0.088 Uiso 0.5 1 calc R U P C 2
C75B C 0.7200(12) 0.1901(7) 0.4251(14) 0.069(6) Uani 0.5 1 d . . P C 1
H75C H 0.777672 0.194370 0.426976 0.083 Uiso 0.5 1 calc R U P C 1
H75D H 0.705318 0.164802 0.392685 0.083 Uiso 0.5 1 calc R U P C 1
C1A C 0.1588(10) 0.5602(5) 0.2125(8) 0.082(4) Uiso 0.25 1 d D . P H 1
H1A H 0.149915 0.562857 0.263433 0.099 Uiso 0.25 1 calc R U P H 1
C1B C 0.1282(9) 0.5949(5) 0.1645(8) 0.073(4) Uiso 0.25 1 d D . P H 1
H1B H 0.103354 0.621911 0.176554 0.088 Uiso 0.25 1 calc R U P H 1
C90 C 0.1985(12) 0.5247(7) 0.1913(10) 0.040(4) Uiso 0.25 1 d D . P H 1
H90 H 0.216223 0.505088 0.229424 0.047 Uiso 0.25 1 calc R U P H 1
C87 C 0.1441(15) 0.5790(7) 0.0995(9) 0.059(6) Uiso 0.25 1 d D . P H 1
H87 H 0.121540 0.596072 0.060103 0.071 Uiso 0.25 1 calc R U P H 1
C84 C 0.2593(17) 0.4778(9) 0.0976(17) 0.075(8) Uiso 0.25 1 d D . P H 1
H84A H 0.315413 0.482483 0.109019 0.112 Uiso 0.25 1 calc R U P H 1
H84B H 0.249548 0.475957 0.044143 0.112 Uiso 0.25 1 calc R U P H 1
H84C H 0.242748 0.450087 0.120245 0.112 Uiso 0.25 1 calc R U P H 1
C86 C 0.1852(17) 0.5438(8) 0.0762(12) 0.074(8) Uiso 0.25 1 d D . P H 1
H86 H 0.192708 0.540121 0.025189 0.089 Uiso 0.25 1 calc R U P H 1
C85 C 0.2159(18) 0.5137(9) 0.1256(17) 0.076(8) Uiso 0.25 1 d D . P H 1
O8 O 0.0960(13) 0.5541(7) 0.2413(12) 0.084(6) Uiso 0.25 1 d . . P I -2
C92 C 0.0230(12) 0.5608(7) 0.1952(12) 0.043(5) Uiso 0.25 1 d . . P I -2
H92A H -0.001711 0.532543 0.179008 0.051 Uiso 0.25 1 calc R U P I -2
H92B H -0.015642 0.579486 0.219591 0.051 Uiso 0.25 1 calc R U P I -2
C94 C 0.9417(17) 0.5226(9) 0.0780(16) 0.067(7) Uiso 0.25 1 d . . P . .
H94A H 0.983287 0.520561 0.117795 0.080 Uiso 0.25 1 calc R U P . .
H94B H 0.906503 0.496826 0.082494 0.080 Uiso 0.25 1 calc R U P . .
C95 C 0.9775(16) 0.5205(9) 0.0082(15) 0.060(6) Uiso 0.25 1 d . . P . .
H95A H 1.013421 0.546065 0.004958 0.072 Uiso 0.25 1 calc R U P . .
H95B H 0.935581 0.524151 -0.031007 0.072 Uiso 0.25 1 calc R U P . .
C91 C 0.0588(18) 0.5834(11) 0.1367(18) 0.076(8) Uiso 0.25 1 d . . P I -2
H91A H 0.063623 0.563633 0.093794 0.092 Uiso 0.25 1 calc R U P I -2
H91B H 0.027815 0.609783 0.121114 0.092 Uiso 0.25 1 calc R U P I -2
C93 C 0.890(2) 0.5686(12) 0.090(2) 0.093(10) Uiso 0.25 1 d . . P . .
H93A H 0.867735 0.567970 0.137904 0.139 Uiso 0.25 1 calc R U P . .
H93B H 0.925082 0.594310 0.086447 0.139 Uiso 0.25 1 calc R U P . .
H93C H 0.848226 0.570554 0.051113 0.139 Uiso 0.25 1 calc R U P . .
C89 C 0.1588(10) 0.5602(5) 0.2125(8) 0.082(4) Uiso 0.25 1 d . . P I -2
H89A H 0.176659 0.533980 0.185391 0.099 Uiso 0.25 1 calc R U P I -2
H89B H 0.200871 0.570630 0.247824 0.099 Uiso 0.25 1 calc R U P I -2
C88 C 0.1282(9) 0.5949(5) 0.1645(8) 0.073(4) Uiso 0.25 1 d . . P I -2
H88A H 0.124052 0.622808 0.192582 0.088 Uiso 0.25 1 calc R U P I -2
H88B H 0.164285 0.599939 0.124456 0.088 Uiso 0.25 1 calc R U P I -2

loop_
_atom_site_aniso_label
_atom_site_aniso_U_11
_atom_site_aniso_U_22
_atom_site_aniso_U_33
_atom_site_aniso_U_23
_atom_site_aniso_U_13
_atom_site_aniso_U_12
Sr1 0.0248(2) 0.0312(2) 0.0341(2) -0.00320(17) 0.00084(17) -0.00043(16)
Sr2 0.0170(2) 0.0315(2) 0.0318(2) -0.00051(16) -0.00157(15) -0.00013(15)
F12 0.0257(14) 0.0525(18) 0.058(2) 0.0033(14) -0.0017(13) 0.0071(12)
F6 0.0301(14) 0.0503(17) 0.0423(17) 0.0026(13) -0.0060(12) -0.0029(12)
F21 0.0238(14) 0.0555(19) 0.082(2) -0.0140(17) 0.0024(14) -0.0087(13)
F4 0.0300(14) 0.0429(16) 0.0523(18) -0.0014(13) 0.0052(12) 0.0039(12)
F8 0.0402(16) 0.0539(18) 0.0433(18) -0.0034(14) 0.0042(13) 0.0078(13)
F22 0.0333(15) 0.0579(19) 0.0551(19) -0.0100(15) -0.0088(13) 0.0046(13)
F23 0.055(2) 0.0532(19) 0.060(2) 0.0008(16) 0.0081(16) -0.0153(15)
F10 0.0350(15) 0.0394(15) 0.0468(17) -0.0007(12) -0.0050(12) -0.0033(12)
O3 0.0279(17) 0.0401(18) 0.0379(19) -0.0018(14) 0.0017(14) -0.0008(13)
F24 0.0531(19) 0.067(2) 0.051(2) -0.0237(16) 0.0021(15) -0.0064(16)
F2 0.0317(16) 0.079(2) 0.057(2) -0.0103(17) -0.0006(14) -0.0135(15)
O6 0.0334(19) 0.058(2) 0.052(2) 0.0019(18) 0.0138(16) -0.0048(16)
F7 0.0428(17) 0.0446(17) 0.0509(19) -0.0080(14) 0.0109(14) -0.0073(13)
F13 0.0344(15) 0.0406(16) 0.0567(19) 0.0041(13) -0.0050(13) -0.0012(12)
F1 0.0347(15) 0.0590(19) 0.0451(18) -0.0096(14) -0.0019(13) -0.0009(13)
F18 0.0402(19) 0.097(3) 0.109(3) -0.049(3) -0.033(2) 0.0245(19)
F5 0.0417(17) 0.0527(18) 0.0450(18) 0.0156(14) -0.0003(13) 0.0005(13)
F9 0.065(2) 0.0542(19) 0.0447(19) -0.0190(15) 0.0108(15) 0.0009(16)
O4 0.0386(19) 0.045(2) 0.041(2) -0.0028(15) -0.0112(15) 0.0037(15)
F17 0.067(2) 0.075(2) 0.073(3) -0.026(2) 0.030(2) -0.0127(19)
F16 0.0368(16) 0.0450(17) 0.068(2) -0.0135(15) -0.0057(14) 0.0048(13)
F20 0.0309(15) 0.0584(19) 0.0491(18) -0.0040(14) 0.0024(13) -0.0028(13)
O2 0.0205(15) 0.0439(19) 0.0405(19) -0.0029(15) -0.0072(13) 0.0055(13)
F11 0.0566(19) 0.0570(19) 0.0369(17) 0.0085(14) 0.0000(14) 0.0024(15)
F14 0.0328(17) 0.077(2) 0.102(3) 0.025(2) -0.0231(18) -0.0101(16)
F15 0.067(2) 0.056(2) 0.066(2) 0.0055(17) 0.0247(18) 0.0104(17)
C4 0.036(3) 0.068(4) 0.061(4) 0.029(3) 0.000(3) -0.001(3)
O5 0.0240(17) 0.046(2) 0.065(3) -0.0032(18) -0.0076(16) -0.0060(14)
F19 0.0318(15) 0.0414(17) 0.076(2) 0.0012(15) -0.0082(14) -0.0033(12)
F3 0.065(2) 0.097(3) 0.0350(19) -0.0105(17) 0.0002(16) -0.008(2)
C55 0.029(2) 0.041(3) 0.043(3) 0.004(2) 0.002(2) 0.001(2)
C40 0.039(3) 0.039(3) 0.035(3) -0.005(2) 0.003(2) -0.001(2)
N7 0.0204(18) 0.035(2) 0.040(2) -0.0009(17) 0.0019(15) -0.0025(15)
C26 0.037(3) 0.038(3) 0.052(3) -0.010(2) 0.006(2) -0.002(2)
C51 0.048(3) 0.034(3) 0.039(3) -0.005(2) 0.006(2) 0.001(2)
N4 0.0232(18) 0.035(2) 0.031(2) -0.0030(16) -0.0023(15) 0.0000(15)
C58 0.041(3) 0.040(3) 0.039(3) 0.002(2) 0.003(2) 0.008(2)
O1 0.040(2) 0.078(3) 0.035(2) 0.0016(18) -0.0006(16) -0.0061(19)
C59 0.033(2) 0.038(3) 0.036(3) 0.003(2) 0.005(2) 0.0028(19)
O7 0.0354(18) 0.0357(18) 0.0359(19) -0.0001(14) 0.0019(14) 0.0000(13)
N3 0.0204(18) 0.039(2) 0.032(2) -0.0037(16) 0.0012(15) 0.0011(15)
N6 0.0247(19) 0.035(2) 0.036(2) -0.0054(16) -0.0036(16) -0.0035(15)
C27 0.042(3) 0.049(3) 0.043(3) -0.016(2) 0.000(2) -0.004(2)
C60 0.044(3) 0.043(3) 0.043(3) -0.007(2) 0.002(2) -0.003(2)
N1 0.0216(18) 0.041(2) 0.033(2) -0.0004(17) -0.0005(15) -0.0009(15)
C71 0.064(4) 0.050(3) 0.048(4) -0.001(3) 0.023(3) -0.002(3)
C65 0.050(3) 0.045(3) 0.032(3) 0.001(2) 0.008(2) -0.002(2)
N2 0.0216(18) 0.038(2) 0.033(2) -0.0017(16) 0.0015(15) -0.0018(15)
C50 0.079(4) 0.036(3) 0.039(3) -0.004(2) 0.011(3) 0.003(3)
N5 0.028(2) 0.034(2) 0.033(2) -0.0035(16) -0.0012(16) 0.0019(16)
C56 0.023(2) 0.057(3) 0.045(3) 0.013(2) 0.006(2) 0.006(2)
C49 0.073(4) 0.043(3) 0.053(4) -0.005(3) 0.032(3) -0.009(3)
N8 0.0229(18) 0.034(2) 0.040(2) -0.0007(17) 0.0028(16) 0.0008(15)
C42 0.059(4) 0.057(3) 0.038(3) -0.012(3) -0.005(3) -0.017(3)
C52 0.034(2) 0.030(2) 0.038(3) -0.0058(19) 0.006(2) 0.0012(18)
C66 0.059(3) 0.044(3) 0.030(3) -0.003(2) -0.009(2) -0.001(2)
C57 0.041(3) 0.049(3) 0.040(3) 0.008(2) 0.012(2) 0.016(2)
C64 0.022(2) 0.052(3) 0.058(4) -0.006(3) 0.010(2) -0.001(2)
C39 0.030(2) 0.035(2) 0.033(3) -0.0030(19) 0.0027(19) -0.0050(19)
C32 0.037(3) 0.037(3) 0.039(3) -0.005(2) -0.003(2) 0.002(2)
C54 0.026(2) 0.033(2) 0.036(3) 0.0080(19) -0.0001(19) 0.0036(18)
C34 0.059(4) 0.052(3) 0.043(3) 0.006(3) -0.013(3) 0.008(3)
C3 0.026(3) 0.084(4) 0.040(3) 0.013(3) -0.008(2) -0.004(3)
C48 0.046(3) 0.043(3) 0.059(4) -0.007(3) 0.021(3) -0.004(2)
C7 0.017(2) 0.048(3) 0.039(3) 0.005(2) -0.0016(18) 0.0018(18)
C43 0.032(3) 0.059(3) 0.042(3) -0.009(2) -0.004(2) -0.008(2)
C37 0.036(3) 0.033(2) 0.034(3) -0.0051(19) -0.002(2) 0.0029(19)
C61 0.039(3) 0.046(3) 0.041(3) 0.004(2) -0.014(2) -0.005(2)
C47 0.033(3) 0.036(3) 0.052(3) -0.010(2) 0.013(2) -0.003(2)
C28 0.029(2) 0.050(3) 0.037(3) -0.005(2) -0.006(2) -0.001(2)
C44 0.031(2) 0.044(3) 0.040(3) -0.006(2) -0.004(2) -0.003(2)
C41 0.054(3) 0.045(3) 0.039(3) -0.011(2) 0.004(2) -0.002(2)
C35 0.065(4) 0.049(3) 0.038(3) 0.004(2) -0.002(3) -0.002(3)
C23 0.017(2) 0.037(2) 0.036(3) -0.0002(19) 0.0006(17) 0.0017(17)
C33 0.044(3) 0.051(3) 0.042(3) -0.002(2) -0.010(2) 0.005(2)
C8 0.017(2) 0.043(3) 0.036(3) -0.002(2) -0.0022(18) 0.0005(18)
C76 0.053(3) 0.043(3) 0.042(3) -0.008(2) 0.001(2) -0.006(2)
C2 0.019(2) 0.063(3) 0.036(3) 0.007(2) -0.0023(19) -0.002(2)
C25 0.027(2) 0.041(3) 0.040(3) -0.002(2) 0.0062(19) -0.0018(19)
C15 0.026(2) 0.051(3) 0.034(3) 0.009(2) 0.0011(19) 0.002(2)
C63 0.025(2) 0.041(3) 0.059(3) -0.006(2) 0.000(2) 0.006(2)
C6 0.026(2) 0.047(3) 0.045(3) 0.005(2) 0.003(2) 0.005(2)
C21 0.020(2) 0.048(3) 0.036(3) -0.002(2) 0.0004(18) -0.0019(19)
C36 0.041(3) 0.046(3) 0.035(3) -0.001(2) -0.002(2) -0.004(2)
C29 0.022(2) 0.041(3) 0.033(3) -0.004(2) -0.0022(18) -0.0011(18)
C24 0.018(2) 0.039(2) 0.033(2) -0.0051(19) -0.0009(17) -0.0014(17)
C67 0.046(3) 0.057(3) 0.055(4) -0.003(3) -0.023(3) 0.011(3)
C72 0.056(4) 0.089(5) 0.042(3) -0.013(3) 0.012(3) 0.000(3)
C10 0.024(2) 0.045(3) 0.040(3) -0.003(2) -0.0016(19) 0.0011(19)
C13 0.030(2) 0.060(3) 0.036(3) 0.005(2) -0.002(2) 0.005(2)
C22 0.0124(19) 0.045(3) 0.035(3) -0.004(2) -0.0016(17) -0.0022(17)
C12 0.037(3) 0.071(4) 0.034(3) -0.008(3) 0.001(2) 0.006(3)
C53 0.026(2) 0.033(2) 0.035(3) -0.0013(19) -0.0033(18) 0.0000(18)
C75 0.21(3) 0.038(8) 0.066(13) -0.004(7) 0.00(2) -0.024(18)
C14 0.021(2) 0.047(3) 0.032(3) 0.001(2) -0.0027(18) 0.0046(19)
C5 0.030(3) 0.055(3) 0.066(4) 0.016(3) 0.003(2) 0.005(2)
C73 0.054(3) 0.046(3) 0.042(3) 0.011(2) 0.002(2) -0.001(2)
C9 0.0140(19) 0.045(3) 0.032(3) -0.002(2) -0.0011(17) 0.0017(17)
C62 0.037(3) 0.046(3) 0.051(3) 0.001(2) -0.016(2) 0.003(2)
C69 0.026(3) 0.042(3) 0.085(5) -0.002(3) 0.003(3) -0.008(2)
C70 0.034(3) 0.044(3) 0.080(4) 0.004(3) 0.024(3) -0.002(2)
C46 0.023(2) 0.041(3) 0.061(4) -0.007(2) 0.009(2) -0.006(2)
C20 0.035(3) 0.050(3) 0.044(3) 0.005(2) 0.002(2) -0.005(2)
C38 0.024(2) 0.034(2) 0.037(3) -0.0028(19) -0.0002(19) 0.0003(17)
C16 0.031(3) 0.052(3) 0.037(3) -0.011(2) 0.003(2) 0.001(2)
C17 0.022(2) 0.049(3) 0.032(3) -0.005(2) -0.0004(18) -0.0029(19)
C45 0.028(3) 0.056(3) 0.057(4) -0.014(3) -0.007(2) -0.002(2)
C30 0.024(2) 0.048(3) 0.034(3) 0.000(2) -0.0016(19) 0.000(2)
C11 0.027(2) 0.056(3) 0.046(3) -0.017(2) -0.002(2) 0.003(2)
C68 0.024(3) 0.065(4) 0.071(4) -0.014(3) -0.022(3) 0.002(2)
C31 0.033(3) 0.046(3) 0.052(3) 0.000(2) -0.003(2) 0.004(2)
C1 0.028(3) 0.075(4) 0.034(3) 0.000(3) -0.003(2) -0.003(2)
C18 0.037(3) 0.056(3) 0.035(3) -0.009(2) 0.006(2) -0.006(2)
C19 0.039(3) 0.067(4) 0.037(3) 0.002(3) 0.004(2) -0.008(3)
C74B 0.059(9) 0.061(9) 0.078(11) 0.007(7) 0.008(9) 0.009(8)
C74 0.121(15) 0.052(9) 0.048(8) 0.013(6) 0.000(11) 0.035(11)
C75B 0.089(13) 0.051(12) 0.066(12) -0.022(9) -0.002(11) 0.024(10)

loop_
_atom_type_symbol
_atom_type_description
_atom_type_scat_dispersion_real
_atom_type_scat_dispersion_imag
_atom_type_scat_source
C C 0.0033 0.0016 'International Tables Vol C Tables 4.2.6.8 and 6.1.1.4'
H H 0.0000 0.0000 'International Tables Vol C Tables 4.2.6.8 and 6.1.1.4'
F F 0.0171 0.0103 'International Tables Vol C Tables 4.2.6.8 and 6.1.1.4'
N N 0.0061 0.0033 'International Tables Vol C Tables 4.2.6.8 and 6.1.1.4'
O O 0.0106 0.0060 'International Tables Vol C Tables 4.2.6.8 and 6.1.1.4'
Sr Sr -1.5307 3.2498 'International Tables Vol C Tables 4.2.6.8 and 6.1.1.4'

loop_
_geom_angle_atom_site_label_1
_geom_angle_atom_site_label_2
_geom_angle_atom_site_label_3
_geom_angle
_geom_angle_site_symmetry_1
_geom_angle_site_symmetry_3
_geom_angle_publ_flag
F4 Sr1 F1 132.59(8) . . ?
F7 Sr1 F4 141.17(8) . . ?
F7 Sr1 F1 53.31(8) . . ?
N4 Sr1 F4 102.78(10) . . ?
N4 Sr1 F7 105.32(10) . . ?
N4 Sr1 F1 115.17(10) . . ?
N3 Sr1 F4 153.10(10) . . ?
N3 Sr1 F7 59.31(10) . . ?
N3 Sr1 F1 71.32(10) . . ?
N3 Sr1 N4 50.45(12) . . ?
N3 Sr1 N6 129.19(12) . . ?
N3 Sr1 N1 75.81(11) . . ?
N3 Sr1 N2 108.73(12) . . ?
N3 Sr1 N5 113.77(12) . . ?
N6 Sr1 F4 74.61(10) . . ?
N6 Sr1 F7 69.90(10) . . ?
N6 Sr1 F1 77.92(10) . . ?
N6 Sr1 N4 160.43(11) . . ?
N6 Sr1 N1 118.38(12) . . ?
N1 Sr1 F4 105.57(10) . . ?
N1 Sr1 F7 104.79(10) . . ?
N1 Sr1 F1 56.85(10) . . ?
N1 Sr1 N4 81.13(12) . . ?
N2 Sr1 F4 58.87(10) . . ?
N2 Sr1 F7 155.41(11) . . ?
N2 Sr1 F1 103.56(10) . . ?
N2 Sr1 N4 75.26(11) . . ?
N2 Sr1 N6 117.30(12) . . ?
N2 Sr1 N1 50.67(12) . . ?
N2 Sr1 N5 126.84(12) . . ?
N5 Sr1 F4 68.85(10) . . ?
N5 Sr1 F7 76.79(10) . . ?
N5 Sr1 F1 119.08(10) . . ?
N5 Sr1 N4 109.44(11) . . ?
N5 Sr1 N6 51.22(12) . . ?
N5 Sr1 N1 168.70(11) . . ?
O3 Sr2 N7 83.84(11) . . ?
O6 Sr2 O3 146.54(11) . . ?
O6 Sr2 O4 121.77(12) . . ?
O6 Sr2 O5 59.21(12) . . ?
O6 Sr2 N7 129.43(12) . . ?
O4 Sr2 O3 61.77(10) . . ?
O4 Sr2 O5 62.80(12) . . ?
O4 Sr2 N7 78.12(11) . . ?
O2 Sr2 O3 61.09(10) . . ?
O2 Sr2 O6 113.74(12) . . ?
O2 Sr2 O4 120.92(11) . . ?
O2 Sr2 O5 155.13(11) . . ?
O2 Sr2 N7 82.27(11) . . ?
O2 Sr2 O1 60.91(11) . . ?
O2 Sr2 O7 76.88(10) . . ?
O2 Sr2 N8 118.68(11) . . ?
O5 Sr2 O3 110.22(11) . . ?
O5 Sr2 N7 121.31(11) . . ?
O1 Sr2 O3 121.19(11) . . ?
O1 Sr2 O6 58.81(12) . . ?
O1 Sr2 O4 174.56(12) . . ?
O1 Sr2 O5 118.02(12) . . ?
O1 Sr2 N7 97.40(12) . . ?
O7 Sr2 O3 72.00(10) . . ?
O7 Sr2 O6 74.67(11) . . ?
O7 Sr2 O4 98.86(10) . . ?
O7 Sr2 O5 78.26(10) . . ?
O7 Sr2 N7 153.59(11) . . ?
O7 Sr2 O1 86.53(12) . . ?
N8 Sr2 O3 131.20(11) . . ?
N8 Sr2 O6 81.54(12) . . ?
N8 Sr2 O4 88.95(12) . . ?
N8 Sr2 O5 85.02(11) . . ?
N8 Sr2 N7 50.66(12) . . ?
N8 Sr2 O1 85.79(13) . . ?
N8 Sr2 O7 155.60(11) . . ?
C15 F4 Sr1 129.5(3) . . ?
C65 O3 Sr2 115.1(3) . . ?
C65 O3 C64 111.1(4) . . ?
C64 O3 Sr2 117.2(3) . . ?
C71 O6 Sr2 122.0(3) . . ?
C71 O6 C70 113.5(4) . . ?
C70 O6 Sr2 123.9(3) . . ?
C16 F7 Sr1 129.8(3) . . ?
C1 F1 Sr1 131.3(3) . . ?
C66 O4 Sr2 117.3(3) . . ?
C67 O4 Sr2 114.4(3) . . ?
C67 O4 C66 113.0(4) . . ?
C63 O2 Sr2 120.7(3) . . ?
C63 O2 C62 113.9(4) . . ?
C62 O2 Sr2 121.7(3) . . ?
C3 C4 H4 120.3 . . ?
C3 C4 C5 119.3(5) . . ?
C5 C4 H4 120.3 . . ?
C69 O5 Sr2 113.2(3) . . ?
C68 O5 Sr2 115.0(3) . . ?
C68 O5 C69 113.5(4) . . ?
C56 C55 H55 119.0 . . ?
C56 C55 C54 122.0(5) . . ?
C54 C55 H55 119.0 . . ?
C39 C40 H40 119.5 . . ?
C41 C40 H40 119.5 . . ?
C41 C40 C39 121.0(5) . . ?
C52 N7 Sr2 143.5(3) . . ?
C53 N7 Sr2 90.4(3) . . ?
C53 N7 C52 115.9(4) . . ?
C27 C26 H26 119.9 . . ?
C25 C26 H26 119.9 . . ?
C25 C26 C27 120.3(5) . . ?
C50 C51 H51 119.5 . . ?
C50 C51 C52 121.0(5) . . ?
C52 C51 H51 119.5 . . ?
C23 N4 Sr1 92.7(3) . . ?
C23 N4 C24 119.3(4) . . ?
C24 N4 Sr1 138.7(3) . . ?
C59 C58 H58 119.5 . . ?
C57 C58 H58 119.5 . . ?
C57 C58 C59 121.0(5) . . ?
C61 O1 Sr2 107.6(3) . . ?
C72 O1 Sr2 114.0(3) . . ?
C72 O1 C61 115.8(5) . . ?
C58 C59 C60 116.2(4) . . ?
C58 C59 C54 121.1(4) . . ?
C54 C59 C60 122.6(4) . . ?
C76 O7 Sr2 130.2(3) . . ?
C73 O7 Sr2 122.2(3) . . ?
C73 O7 C76 107.5(4) . . ?
C23 N3 Sr1 95.0(3) . . ?
C23 N3 C22 119.7(4) . . ?
C22 N3 Sr1 138.0(3) . . ?
C39 N6 Sr1 148.7(3) . . ?
C38 N6 Sr1 93.4(3) . . ?
C38 N6 C39 116.9(4) . . ?
C26 C27 H27 120.4 . . ?
C28 C27 C26 119.2(5) . . ?
C28 C27 H27 120.4 . . ?
F22 C60 F23 105.6(4) . . ?
F22 C60 C59 114.6(4) . . ?
F23 C60 C59 113.9(4) . . ?
F24 C60 F22 104.9(4) . . ?
F24 C60 F23 104.4(4) . . ?
F24 C60 C59 112.5(4) . . ?
C7 N1 Sr1 139.3(3) . . ?
C8 N1 Sr1 92.9(3) . . ?
C8 N1 C7 119.3(4) . . ?
O6 C71 H71A 109.8 . . ?
O6 C71 H71B 109.8 . . ?
O6 C71 C72 109.3(5) . . ?
H71A C71 H71B 108.3 . . ?
C72 C71 H71A 109.8 . . ?
C72 C71 H71B 109.8 . . ?
O3 C65 H65A 110.0 . . ?
O3 C65 H65B 110.0 . . ?
O3 C65 C66 108.3(4) . . ?
H65A C65 H65B 108.4 . . ?
C66 C65 H65A 110.0 . . ?
C66 C65 H65B 110.0 . . ?
C8 N2 Sr1 94.4(3) . . ?
C8 N2 C9 119.2(4) . . ?
C9 N2 Sr1 138.9(3) . . ?
C51 C50 H50 119.5 . . ?
C49 C50 C51 121.0(6) . . ?
C49 C50 H50 119.5 . . ?
C37 N5 Sr1 144.6(3) . . ?
C38 N5 Sr1 94.7(3) . . ?
C38 N5 C37 116.7(4) . . ?
C55 C56 H56 119.9 . . ?
C57 C56 C55 120.3(5) . . ?
C57 C56 H56 119.9 . . ?
C50 C49 H49 120.1 . . ?
C50 C49 C48 119.8(5) . . ?
C48 C49 H49 120.1 . . ?
C54 N8 Sr2 144.2(3) . . ?
C53 N8 Sr2 95.6(3) . . ?
C53 N8 C54 119.6(4) . . ?
C43 C42 H42 120.2 . . ?
C41 C42 H42 120.2 . . ?
C41 C42 C43 119.7(5) . . ?
N7 C52 C47 121.8(4) . . ?
C51 C52 N7 120.9(4) . . ?
C51 C52 C47 117.3(5) . . ?
O4 C66 C65 107.9(4) . . ?
O4 C66 H66A 110.1 . . ?
O4 C66 H66B 110.1 . . ?
C65 C66 H66A 110.1 . . ?
C65 C66 H66B 110.1 . . ?
H66A C66 H66B 108.4 . . ?
C58 C57 C56 119.0(5) . . ?
C58 C57 H57 120.5 . . ?
C56 C57 H57 120.5 . . ?
O3 C64 H64A 110.1 . . ?
O3 C64 H64B 110.1 . . ?
O3 C64 C63 108.0(4) . . ?
H64A C64 H64B 108.4 . . ?
C63 C64 H64A 110.1 . . ?
C63 C64 H64B 110.1 . . ?
C40 C39 C44 117.4(4) . . ?
N6 C39 C40 122.2(4) . . ?
N6 C39 C44 120.4(4) . . ?
C37 C32 C31 120.3(4) . . ?
C33 C32 C37 121.0(5) . . ?
C33 C32 C31 118.5(5) . . ?
C55 C54 C59 116.3(4) . . ?
N8 C54 C55 117.5(4) . . ?
N8 C54 C59 126.0(4) . . ?
C35 C34 H34 120.6 . . ?
C33 C34 H34 120.6 . . ?
C33 C34 C35 118.8(5) . . ?
C4 C3 H3 119.3 . . ?
C4 C3 C2 121.5(6) . . ?
C2 C3 H3 119.3 . . ?
C49 C48 H48 120.2 . . ?
C47 C48 C49 119.7(5) . . ?
C47 C48 H48 120.2 . . ?
N1 C7 C2 119.4(5) . . ?
N1 C7 C6 124.1(5) . . ?
C6 C7 C2 116.4(5) . . ?
C42 C43 H43 119.6 . . ?
C42 C43 C44 120.9(5) . . ?
C44 C43 H43 119.6 . . ?
N5 C37 C36 121.2(4) . . ?
C32 C37 N5 121.5(4) . . ?
C32 C37 C36 117.2(4) . . ?
O1 C61 H61A 110.7 . . ?
O1 C61 H61B 110.7 . . ?
O1 C61 C62 105.3(4) . . ?
H61A C61 H61B 108.8 . . ?
C62 C61 H61A 110.7 . . ?
C62 C61 H61B 110.7 . . ?
C52 C47 C46 119.6(4) . . ?
C48 C47 C52 121.3(5) . . ?
C48 C47 C46 119.0(5) . . ?
C27 C28 H28 119.4 . . ?
C27 C28 C29 121.1(5) . . ?
C29 C28 H28 119.4 . . ?
C39 C44 C45 121.6(4) . . ?
C43 C44 C39 120.3(5) . . ?
C43 C44 C45 117.7(4) . . ?
C40 C41 H41 119.6 . . ?
C42 C41 C40 120.8(5) . . ?
C42 C41 H41 119.6 . . ?
C34 C35 H35 119.5 . . ?
C34 C35 C36 121.1(5) . . ?
C36 C35 H35 119.5 . . ?
N4 C23 H23 120.7 . . ?
N3 C23 N4 118.5(4) . . ?
N3 C23 H23 120.7 . . ?
C32 C33 H33 119.5 . . ?
C34 C33 C32 120.9(5) . . ?
C34 C33 H33 119.5 . . ?
N1 C8 N2 118.7(4) . . ?
N1 C8 H8 120.6 . . ?
N2 C8 H8 120.6 . . ?
O7 C76 H76C 110.2 . . ?
O7 C76 H76D 110.2 . . ?
O7 C76 H76A 110.5 . . ?
O7 C76 H76B 110.5 . . ?
O7 C76 C75 107.7(11) . . ?
O7 C76 C75B 106.3(10) . . ?
H76C C76 H76D 108.5 . . ?
H76A C76 H76B 108.7 . . ?
C75 C76 H76C 110.2 . . ?
C75 C76 H76D 110.2 . . ?
C75B C76 H76A 110.5 . . ?
C75B C76 H76B 110.5 . . ?
C3 C2 C7 120.3(5) . . ?
C3 C2 C1 119.2(5) . . ?
C7 C2 C1 120.4(5) . . ?
C26 C25 H25 119.1 . . ?
C26 C25 C24 121.7(5) . . ?
C24 C25 H25 119.1 . . ?
F6 C15 F4 106.0(4) . . ?
F6 C15 F5 105.3(4) . . ?
F6 C15 C14 112.4(4) . . ?
F4 C15 F5 104.8(4) . . ?
F4 C15 C14 115.0(4) . . ?
F5 C15 C14 112.6(4) . . ?
O2 C63 C64 106.5(4) . . ?
O2 C63 H63A 110.4 . . ?
O2 C63 H63B 110.4 . . ?
C64 C63 H63A 110.4 . . ?
C64 C63 H63B 110.4 . . ?
H63A C63 H63B 108.6 . . ?
C7 C6 H6 118.9 . . ?
C5 C6 C7 122.3(5) . . ?
C5 C6 H6 118.9 . . ?
C22 C21 H21 119.4 . . ?
C20 C21 H21 119.4 . . ?
C20 C21 C22 121.2(5) . . ?
C37 C36 H36 119.5 . . ?
C35 C36 C37 120.9(5) . . ?
C35 C36 H36 119.5 . . ?
C28 C29 C24 120.6(4) . . ?
C28 C29 C30 118.8(4) . . ?
C24 C29 C30 120.6(4) . . ?
N4 C24 C25 123.2(4) . . ?
N4 C24 C29 119.6(4) . . ?
C25 C24 C29 117.1(4) . . ?
O4 C67 H67A 109.5 . . ?
O4 C67 H67B 109.5 . . ?
O4 C67 C68 110.9(4) . . ?
H67A C67 H67B 108.0 . . ?
C68 C67 H67A 109.5 . . ?
C68 C67 H67B 109.5 . . ?
O1 C72 C71 109.0(5) . . ?
O1 C72 H72 125.5 . . ?
C71 C72 H72 125.5 . . ?
C9 C10 H10 119.2 . . ?
C11 C10 H10 119.2 . . ?
C11 C10 C9 121.5(5) . . ?
C12 C13 H13 119.4 . . ?
C12 C13 C14 121.1(5) . . ?
C14 C13 H13 119.4 . . ?
N3 C22 C21 125.1(4) . . ?
N3 C22 C17 117.3(4) . . ?
C21 C22 C17 117.6(4) . . ?
C13 C12 H12 120.7 . . ?
C11 C12 C13 118.6(5) . . ?
C11 C12 H12 120.7 . . ?
N7 C53 N8 120.8(4) . . ?
N7 C53 H53 119.6 . . ?
N8 C53 H53 119.6 . . ?
C76 C75 H75A 112.1 . . ?
C76 C75 H75B 112.1 . . ?
C76 C75 C74 98.3(14) . . ?
H75A C75 H75B 109.8 . . ?
C74 C75 H75A 112.1 . . ?
C74 C75 H75B 112.1 . . ?
C13 C14 C15 119.2(5) . . ?
C13 C14 C9 120.6(5) . . ?
C9 C14 C15 120.0(4) . . ?
C4 C5 C6 120.1(6) . . ?
C4 C5 H5 119.9 . . ?
C6 C5 H5 119.9 . . ?
O7 C73 H73A 109.9 . . ?
O7 C73 H73B 109.9 . . ?
O7 C73 H73C 110.8 . . ?
O7 C73 H73D 110.8 . . ?
O7 C73 C74B 108.7(8) . . ?
O7 C73 C74 104.9(7) . . ?
H73A C73 H73B 108.3 . . ?
H73C C73 H73D 108.8 . . ?
C74B C73 H73A 109.9 . . ?
C74B C73 H73B 109.9 . . ?
C74 C73 H73C 110.8 . . ?
C74 C73 H73D 110.8 . . ?
N2 C9 C10 124.7(4) . . ?
N2 C9 C14 118.4(4) . . ?
C10 C9 C14 116.9(4) . . ?
O2 C62 C61 106.2(4) . . ?
O2 C62 H62A 110.5 . . ?
O2 C62 H62B 110.5 . . ?
C61 C62 H62A 110.5 . . ?
C61 C62 H62B 110.5 . . ?
H62A C62 H62B 108.7 . . ?
O5 C69 H69A 110.1 . . ?
O5 C69 H69B 110.1 . . ?
O5 C69 C70 107.8(4) . . ?
H69A C69 H69B 108.5 . . ?
C70 C69 H69A 110.1 . . ?
C70 C69 H69B 110.1 . . ?
O6 C70 C69 107.4(4) . . ?
O6 C70 H70A 110.2 . . ?
O6 C70 H70B 110.2 . . ?
C69 C70 H70A 110.2 . . ?
C69 C70 H70B 110.2 . . ?
H70A C70 H70B 108.5 . . ?
F21 C46 C47 113.2(4) . . ?
F20 C46 F21 105.5(4) . . ?
F20 C46 F19 106.3(4) . . ?
F20 C46 C47 113.3(4) . . ?
F19 C46 F21 105.1(4) . . ?
F19 C46 C47 112.8(4) . . ?
C21 C20 H20 119.7 . . ?
C21 C20 C19 120.6(5) . . ?
C19 C20 H20 119.7 . . ?
N6 C38 H38 119.8 . . ?
N5 C38 N6 120.5(4) . . ?
N5 C38 H38 119.8 . . ?
F8 C16 F7 105.5(4) . . ?
F8 C16 C17 112.1(4) . . ?
F7 C16 C17 115.2(4) . . ?
F9 C16 F8 105.4(4) . . ?
F9 C16 F7 105.0(4) . . ?
F9 C16 C17 112.9(4) . . ?
C22 C17 C16 119.8(4) . . ?
C18 C17 C22 120.4(5) . . ?
C18 C17 C16 119.6(4) . . ?
F18 C45 F17 106.3(5) . . ?
F18 C45 C44 112.4(4) . . ?
F17 C45 C44 111.2(5) . . ?
F16 C45 F18 105.7(5) . . ?
F16 C45 F17 105.3(4) . . ?
F16 C45 C44 115.4(4) . . ?
F12 C30 F10 106.2(4) . . ?
F12 C30 F11 106.0(4) . . ?
F12 C30 C29 112.9(4) . . ?
F10 C30 C29 114.1(4) . . ?
F11 C30 F10 104.5(4) . . ?
F11 C30 C29 112.4(4) . . ?
C10 C11 C12 121.2(5) . . ?
C10 C11 H11 119.4 . . ?
C12 C11 H11 119.4 . . ?
O5 C68 C67 107.1(4) . . ?
O5 C68 H68A 110.3 . . ?
O5 C68 H68B 110.3 . . ?
C67 C68 H68A 110.3 . . ?
C67 C68 H68B 110.3 . . ?
H68A C68 H68B 108.5 . . ?
F13 C31 F14 105.3(4) . . ?
F13 C31 F15 105.4(4) . . ?
F13 C31 C32 115.5(4) . . ?
F14 C31 C32 112.3(4) . . ?
F15 C31 F14 105.3(4) . . ?
F15 C31 C32 112.2(4) . . ?
F2 C1 F1 105.3(5) . . ?
F2 C1 F3 105.0(4) . . ?
F2 C1 C2 113.1(5) . . ?
F1 C1 C2 114.9(4) . . ?
F3 C1 F1 105.0(4) . . ?
F3 C1 C2 112.7(5) . . ?
C17 C18 H18 119.7 . . ?
C19 C18 C17 120.6(5) . . ?
C19 C18 H18 119.7 . . ?
C20 C19 H19 120.2 . . ?
C18 C19 C20 119.6(5) . . ?
C18 C19 H19 120.2 . . ?
C78 C79 H79 119.1 . . ?
C78 C79 C80 121.9(12) . . ?
C80 C79 H79 119.1 . . ?
C73 C74B H74A 112.4 . . ?
C73 C74B H74B 112.4 . . ?
C73 C74B C75B 96.9(12) . . ?
H74A C74B H74B 109.9 . . ?
C75B C74B H74A 112.4 . . ?
C75B C74B H74B 112.4 . . ?
C79 C78 C83 116.5(13) . . ?
C79 C78 C77 122.7(13) . . ?
C83 C78 C77 120.5(14) . . ?
C79 C80 H80 120.0 . . ?
C81 C80 C79 120.0(14) . . ?
C81 C80 H80 120.0 . . ?
C80 C81 H81 121.4 . . ?
C82 C81 C80 117.3(18) . . ?
C82 C81 H81 121.4 . . ?
C78 C83 H83 123.1 . . ?
C82 C83 C78 113.7(15) . . ?
C82 C83 H83 123.1 . . ?
C81 C82 C83 130(2) . . ?
C81 C82 H82 115.0 . . ?
C83 C82 H82 115.0 . . ?
C78 C77 H77A 109.5 . . ?
C78 C77 H77B 109.5 . . ?
C78 C77 H77C 109.5 . . ?
H77A C77 H77B 109.5 . . ?
H77A C77 H77C 109.5 . . ?
H77B C77 H77C 109.5 . . ?
C75 C74 H74C 112.6 . . ?
C75 C74 H74D 112.6 . . ?
C73 C74 C75 95.9(14) . . ?
C73 C74 H74C 112.6 . . ?
C73 C74 H74D 112.6 . . ?
H74C C74 H74D 110.1 . . ?
C76 C75B C74B 96.2(12) . . ?
C76 C75B H75C 112.5 . . ?
C76 C75B H75D 112.5 . . ?
C74B C75B H75C 112.5 . . ?
C74B C75B H75D 112.5 . . ?
H75C C75B H75D 110.0 . . ?
C1B C1A H1A 117.3 . . ?
C90 C1A H1A 117.3 . . ?
C90 C1A C1B 125.4(15) . . ?
C1A C1B H1B 129.4 . . ?
C87 C1B C1A 101.2(13) . . ?
C87 C1B H1B 129.4 . . ?
C1A C90 H90 115.9 . . ?
C85 C90 C1A 128(2) . . ?
C85 C90 H90 115.9 . . ?
C1B C87 H87 112.7 . . ?
C1B C87 C86 134.6(19) . . ?
C86 C87 H87 112.7 . . ?
H84A C84 H84B 109.5 . . ?
H84A C84 H84C 109.5 . . ?
H84B C84 H84C 109.5 . . ?
C85 C84 H84A 109.5 . . ?
C85 C84 H84B 109.5 . . ?
C85 C84 H84C 109.5 . . ?
C87 C86 H86 119.9 . . ?
C87 C86 C85 120(2) . . ?
C85 C86 H86 119.9 . . ?
C90 C85 C84 133(3) . . ?
C90 C85 C86 110(2) . . ?
C86 C85 C84 118(3) . . ?
C89 O8 C92 118(2) . . ?
O8 C92 H92A 112.5 . . ?
O8 C92 H92B 112.5 . . ?
H92A C92 H92B 110.0 . . ?
C91 C92 O8 96(2) . . ?
C91 C92 H92A 112.5 . . ?
C91 C92 H92B 112.5 . . ?
H94A C94 H94B 107.7 . . ?
C95 C94 H94A 108.9 . . ?
C95 C94 H94B 108.9 . . ?
C95 C94 C93 114(2) . . ?
C93 C94 H94A 108.9 . . ?
C93 C94 H94B 108.9 . . ?
C94 C95 C95 117(3) . 3_765 ?
C94 C95 H95A 108.0 . . ?
C94 C95 H95B 108.0 . . ?
C95 C95 H95A 108.0 3_765 . ?
C95 C95 H95B 108.0 3_765 . ?
H95A C95 H95B 107.2 . . ?
C92 C91 H91A 110.8 . . ?
C92 C91 H91B 110.8 . . ?
H91A C91 H91B 108.9 . . ?
C88 C91 C92 105(2) . . ?
C88 C91 H91A 110.8 . . ?
C88 C91 H91B 110.8 . . ?
C94 C93 H93A 109.5 . . ?
C94 C93 H93B 109.5 . . ?
C94 C93 H93C 109.5 . . ?
H93A C93 H93B 109.5 . . ?
H93A C93 H93C 109.5 . . ?
H93B C93 H93C 109.5 . . ?
O8 C89 H89A 112.9 . . ?
O8 C89 H89B 112.9 . . ?
O8 C89 C88 94.1(16) . . ?
H89A C89 H89B 110.3 . . ?
C88 C89 H89A 112.9 . . ?
C88 C89 H89B 112.9 . . ?
C91 C88 C89 109.4(19) . . ?
C91 C88 H88A 109.8 . . ?
C91 C88 H88B 109.8 . . ?
C89 C88 H88A 109.8 . . ?
C89 C88 H88B 109.8 . . ?
H88A C88 H88B 108.2 . . ?

loop_
_geom_bond_atom_site_label_1
_geom_bond_atom_site_label_2
_geom_bond_distance
_geom_bond_site_symmetry_2
_geom_bond_publ_flag
Sr1 F4 3.029(3) . ?
Sr1 F7 2.973(3) . ?
Sr1 F1 3.133(3) . ?
Sr1 N4 2.683(4) . ?
Sr1 N3 2.636(4) . ?
Sr1 N6 2.668(4) . ?
Sr1 N1 2.672(4) . ?
Sr1 N2 2.638(4) . ?
Sr1 N5 2.649(4) . ?
Sr2 O3 2.698(3) . ?
Sr2 O6 2.664(4) . ?
Sr2 O4 2.668(3) . ?
Sr2 O2 2.574(3) . ?
Sr2 O5 2.693(3) . ?
Sr2 N7 2.741(4) . ?
Sr2 O1 2.645(4) . ?
Sr2 O7 2.637(3) . ?
Sr2 N8 2.615(4) . ?
F12 C30 1.342(5) . ?
F6 C15 1.350(5) . ?
F21 C46 1.354(5) . ?
F4 C15 1.352(6) . ?
F8 C16 1.351(6) . ?
F22 C60 1.356(6) . ?
F23 C60 1.360(6) . ?
F10 C30 1.356(5) . ?
O3 C65 1.432(6) . ?
O3 C64 1.440(6) . ?
F24 C60 1.355(6) . ?
F2 C1 1.350(6) . ?
O6 C71 1.430(7) . ?
O6 C70 1.436(6) . ?
F7 C16 1.353(6) . ?
F13 C31 1.335(6) . ?
F1 C1 1.363(6) . ?
F18 C45 1.342(6) . ?
F5 C15 1.355(6) . ?
F9 C16 1.342(6) . ?
O4 C66 1.434(6) . ?
O4 C67 1.428(6) . ?
F17 C45 1.343(7) . ?
F16 C45 1.338(6) . ?
F20 C46 1.348(6) . ?
O2 C63 1.433(6) . ?
O2 C62 1.435(6) . ?
F11 C30 1.353(6) . ?
F14 C31 1.351(6) . ?
F15 C31 1.350(7) . ?
C4 H4 0.9500 . ?
C4 C3 1.372(9) . ?
C4 C5 1.384(9) . ?
O5 C69 1.439(7) . ?
O5 C68 1.429(7) . ?
F19 C46 1.348(6) . ?
F3 C1 1.352(6) . ?
C55 H55 0.9500 . ?
C55 C56 1.394(7) . ?
C55 C54 1.403(6) . ?
C40 H40 0.9500 . ?
C40 C39 1.411(7) . ?
C40 C41 1.388(7) . ?
N7 C52 1.408(6) . ?
N7 C53 1.312(6) . ?
C26 H26 0.9500 . ?
C26 C27 1.391(8) . ?
C26 C25 1.385(7) . ?
C51 H51 0.9500 . ?
C51 C50 1.386(8) . ?
C51 C52 1.403(7) . ?
N4 C23 1.321(6) . ?
N4 C24 1.394(6) . ?
C58 H58 0.9500 . ?
C58 C59 1.395(7) . ?
C58 C57 1.379(7) . ?
O1 C61 1.423(6) . ?
O1 C72 1.388(7) . ?
C59 C60 1.489(7) . ?
C59 C54 1.411(7) . ?
O7 C76 1.443(6) . ?
O7 C73 1.441(6) . ?
N3 C23 1.316(6) . ?
N3 C22 1.393(6) . ?
N6 C39 1.396(6) . ?
N6 C38 1.332(6) . ?
C27 H27 0.9500 . ?
C27 C28 1.381(8) . ?
N1 C7 1.392(6) . ?
N1 C8 1.321(6) . ?
C71 H71A 0.9900 . ?
C71 H71B 0.9900 . ?
C71 C72 1.493(9) . ?
C65 H65A 0.9900 . ?
C65 H65B 0.9900 . ?
C65 C66 1.494(8) . ?
N2 C8 1.321(6) . ?
N2 C9 1.394(6) . ?
C50 H50 0.9500 . ?
C50 C49 1.372(9) . ?
N5 C37 1.402(6) . ?
N5 C38 1.316(6) . ?
C56 H56 0.9500 . ?
C56 C57 1.385(8) . ?
C49 H49 0.9500 . ?
C49 C48 1.396(9) . ?
N8 C54 1.391(6) . ?
N8 C53 1.327(6) . ?
C42 H42 0.9500 . ?
C42 C43 1.379(8) . ?
C42 C41 1.374(8) . ?
C52 C47 1.412(7) . ?
C66 H66A 0.9900 . ?
C66 H66B 0.9900 . ?
C57 H57 0.9500 . ?
C64 H64A 0.9900 . ?
C64 H64B 0.9900 . ?
C64 C63 1.503(8) . ?
C39 C44 1.414(7) . ?
C32 C37 1.402(7) . ?
C32 C33 1.390(7) . ?
C32 C31 1.488(8) . ?
C34 H34 0.9500 . ?
C34 C35 1.383(8) . ?
C34 C33 1.378(8) . ?
C3 H3 0.9500 . ?
C3 C2 1.398(8) . ?
C48 H48 0.9500 . ?
C48 C47 1.388(7) . ?
C7 C2 1.419(7) . ?
C7 C6 1.408(7) . ?
C43 H43 0.9500 . ?
C43 C44 1.396(7) . ?
C37 C36 1.406(7) . ?
C61 H61A 0.9900 . ?
C61 H61B 0.9900 . ?
C61 C62 1.505(8) . ?
C47 C46 1.493(8) . ?
C28 H28 0.9500 . ?
C28 C29 1.391(7) . ?
C44 C45 1.498(7) . ?
C41 H41 0.9500 . ?
C35 H35 0.9500 . ?
C35 C36 1.383(8) . ?
C23 H23 0.9500 . ?
C33 H33 0.9500 . ?
C8 H8 0.9500 . ?
C76 H76C 0.9900 . ?
C76 H76D 0.9900 . ?
C76 H76A 0.9900 . ?
C76 H76B 0.9900 . ?
C76 C75 1.49(2) . ?
C76 C75B 1.47(2) . ?
C2 C1 1.479(8) . ?
C25 H25 0.9500 . ?
C25 C24 1.405(7) . ?
C15 C14 1.490(7) . ?
C63 H63A 0.9900 . ?
C63 H63B 0.9900 . ?
C6 H6 0.9500 . ?
C6 C5 1.385(7) . ?
C21 H21 0.9500 . ?
C21 C22 1.401(7) . ?
C21 C20 1.383(7) . ?
C36 H36 0.9500 . ?
C29 C24 1.415(7) . ?
C29 C30 1.492(7) . ?
C67 H67A 0.9900 . ?
C67 H67B 0.9900 . ?
C67 C68 1.491(9) . ?
C72 H72 0.9500 . ?
C10 H10 0.9500 . ?
C10 C9 1.404(7) . ?
C10 C11 1.376(7) . ?
C13 H13 0.9500 . ?
C13 C12 1.383(8) . ?
C13 C14 1.392(7) . ?
C22 C17 1.416(7) . ?
C12 H12 0.9500 . ?
C12 C11 1.380(8) . ?
C53 H53 0.9500 . ?
C75 H75A 0.9900 . ?
C75 H75B 0.9900 . ?
C75 C74 1.64(3) . ?
C14 C9 1.409(7) . ?
C5 H5 0.9500 . ?
C73 H73A 0.9900 . ?
C73 H73B 0.9900 . ?
C73 H73C 0.9900 . ?
C73 H73D 0.9900 . ?
C73 C74B 1.496(19) . ?
C73 C74 1.498(17) . ?
C62 H62A 0.9900 . ?
C62 H62B 0.9900 . ?
C69 H69A 0.9900 . ?
C69 H69B 0.9900 . ?
C69 C70 1.499(9) . ?
C70 H70A 0.9900 . ?
C70 H70B 0.9900 . ?
C20 H20 0.9500 . ?
C20 C19 1.390(8) . ?
C38 H38 0.9500 . ?
C16 C17 1.484(7) . ?
C17 C18 1.401(7) . ?
C11 H11 0.9500 . ?
C68 H68A 0.9900 . ?
C68 H68B 0.9900 . ?
C18 H18 0.9500 . ?
C18 C19 1.374(8) . ?
C19 H19 0.9500 . ?
C79 H79 0.9500 . ?
C79 C78 1.361(17) . ?
C79 C80 1.408(18) . ?
C74B H74A 0.9900 . ?
C74B H74B 0.9900 . ?
C74B C75B 1.69(3) . ?
C78 C83 1.44(2) . ?
C78 C77 1.46(2) . ?
C80 H80 0.9500 . ?
C80 C81 1.32(2) . ?
C81 H81 0.9500 . ?
C81 C82 1.25(2) . ?
C83 H83 0.9500 . ?
C83 C82 1.38(2) . ?
C82 H82 0.9500 . ?
C77 H77A 0.9800 . ?
C77 H77B 0.9800 . ?
C77 H77C 0.9800 . ?
C74 H74C 0.9900 . ?
C74 H74D 0.9900 . ?
C75B H75C 0.9900 . ?
C75B H75D 0.9900 . ?
C1A H1A 0.9500 . ?
C1A C1B 1.445(15) . ?
C1A C90 1.34(3) . ?
C1B H1B 0.9500 . ?
C1B C87 1.319(16) . ?
C90 H90 0.9500 . ?
C90 C85 1.29(3) . ?
C87 H87 0.9500 . ?
C87 C86 1.352(18) . ?
C84 H84A 0.9800 . ?
C84 H84B 0.9800 . ?
C84 H84C 0.9800 . ?
C84 C85 1.422(19) . ?
C86 H86 0.9500 . ?
C86 C85 1.37(4) . ?
O8 C92 1.48(3) . ?
O8 C89 1.23(3) . ?
C92 H92A 0.9900 . ?
C92 H92B 0.9900 . ?
C92 C91 1.43(4) . ?
C94 H94A 0.9900 . ?
C94 H94B 0.9900 . ?
C94 C95 1.44(4) . ?
C94 C93 1.66(4) . ?
C95 C95 1.49(5) 3_765 ?
C95 H95A 0.9900 . ?
C95 H95B 0.9900 . ?
C91 H91A 0.9900 . ?
C91 H91B 0.9900 . ?
C91 C88 1.31(3) . ?
C93 H93A 0.9800 . ?
C93 H93B 0.9800 . ?
C93 H93C 0.9800 . ?
C89 H89A 0.9900 . ?
C89 H89B 0.9900 . ?
C89 C88 1.445(15) . ?
C88 H88A 0.9900 . ?
C88 H88B 0.9900 . ?

loop_
_geom_hbond_atom_site_label_D
_geom_hbond_atom_site_label_H
_geom_hbond_atom_site_label_A
_geom_hbond_distance_DH
_geom_hbond_distance_HA
_geom_hbond_distance_DA
_geom_hbond_angle_DHA
_geom_hbond_site_symmetry_A
_geom_hbond_publ_flag
C55 H55 O5 0.95 2.71 3.594(6) 154.7 . yes
C71 H71A F3 0.99 2.74 3.664(7) 154.9 4_666 yes
C65 H65A F11 0.99 2.78 3.408(6) 122.2 4_665 yes
C64 H64A F19 0.99 2.75 3.445(6) 127.7 . yes
C64 H64B F2 0.99 2.59 3.425(6) 141.6 1_655 yes
C64 H64B F18 0.99 2.88 3.571(7) 127.3 1_655 yes
C64 H64B F11 0.99 3.06 3.692(6) 122.6 4_665 yes
C48 H48 F20 0.95 2.89 3.718(7) 146.2 3_766 yes
C28 H28 F18 0.95 2.97 3.661(6) 130.7 4_666 yes
C8 H8 F19 0.95 2.65 3.428(5) 139.8 1_455 yes
C76 H76C F11 0.99 2.71 3.604(7) 151.0 4_665 yes
C76 H76A O3 0.99 2.64 3.312(6) 125.5 . yes
C25 H25 F23 0.95 2.69 3.546(6) 149.5 3_666 yes
C21 H21 F24 0.95 2.80 3.395(6) 121.5 3_666 yes
C67 H67A F5 0.99 2.70 3.431(7) 131.2 4_665 yes
C73 H73A O6 0.99 2.72 3.353(7) 122.4 . yes
C73 H73A F3 0.99 2.64 3.455(7) 139.9 4_666 yes
C73 H73D O1 0.99 2.81 3.554(7) 132.4 . yes
C62 H62B F6 0.99 2.82 3.488(6) 125.6 1_655 yes
C69 H69A O7 0.99 2.63 3.309(6) 126.2 . yes
C69 H69B F8 0.99 3.02 3.627(7) 120.6 . yes
C70 H70B F12 0.99 2.68 3.433(6) 133.1 . yes
C70 H70B F14 0.99 2.75 3.451(7) 128.6 . yes
C20 H20 F24 0.95 2.66 3.327(7) 127.4 3_666 yes
C18 H18 F6 0.95 2.84 3.537(6) 130.9 4_665 yes
C74B H74A F14 0.99 2.80 3.625(17) 141.6 . yes
C80 H80 F17 0.95 3.04 3.633(15) 121.8 2_556 yes
C81 H81 F17 0.95 2.84 3.535(18) 130.4 2_556 yes
C75B H75C F18 0.99 2.74 3.61(2) 145.9 1_655 yes
C1A H1A F22 0.95 2.85 3.469(14) 123.4 3_666 yes
C90 H90 F22 0.95 2.82 3.468(19) 125.9 3_666 yes
C90 H90 F24 0.95 2.36 3.25(2) 155.9 3_666 yes
C87 H87 F15 0.95 2.46 3.22(2) 137.6 2 yes
C91 H91B F15 0.99 2.51 3.20(3) 126.5 2 yes
C89 H89B F22 0.99 2.78 3.469(14) 127.0 3_666 yes

loop_
_geom_torsion_atom_site_label_1
_geom_torsion_atom_site_label_2
_geom_torsion_atom_site_label_3
_geom_torsion_atom_site_label_4
_geom_torsion
_geom_torsion_site_symmetry_1
_geom_torsion_site_symmetry_2
_geom_torsion_site_symmetry_3
_geom_torsion_site_symmetry_4
_geom_torsion_publ_flag
Sr1 F4 C15 F6 70.6(5) . . . . ?
Sr1 F4 C15 F5 -178.3(2) . . . . ?
Sr1 F4 C15 C14 -54.1(5) . . . . ?
Sr1 F7 C16 F8 69.7(5) . . . . ?
Sr1 F7 C16 F9 -179.3(2) . . . . ?
Sr1 F7 C16 C17 -54.5(6) . . . . ?
Sr1 F1 C1 F2 -75.7(5) . . . . ?
Sr1 F1 C1 F3 173.8(3) . . . . ?
Sr1 F1 C1 C2 49.4(6) . . . . ?
Sr1 N4 C23 N3 -18.2(4) . . . . ?
Sr1 N4 C24 C25 -108.9(5) . . . . ?
Sr1 N4 C24 C29 67.3(6) . . . . ?
Sr1 N3 C23 N4 18.6(4) . . . . ?
Sr1 N3 C22 C21 116.0(5) . . . . ?
Sr1 N3 C22 C17 -61.4(6) . . . . ?
Sr1 N6 C39 C40 129.4(5) . . . . ?
Sr1 N6 C39 C44 -49.8(8) . . . . ?
Sr1 N6 C38 N5 -4.0(5) . . . . ?
Sr1 N1 C7 C2 64.8(6) . . . . ?
Sr1 N1 C7 C6 -112.1(5) . . . . ?
Sr1 N1 C8 N2 -18.2(4) . . . . ?
Sr1 N2 C8 N1 18.5(4) . . . . ?
Sr1 N2 C9 C10 116.7(5) . . . . ?
Sr1 N2 C9 C14 -61.0(6) . . . . ?
Sr1 N5 C37 C32 -66.1(7) . . . . ?
Sr1 N5 C37 C36 111.8(6) . . . . ?
Sr1 N5 C38 N6 4.0(5) . . . . ?
Sr2 O3 C65 C66 -48.7(5) . . . . ?
Sr2 O3 C64 C63 40.6(5) . . . . ?
Sr2 O6 C71 C72 8.0(6) . . . . ?
Sr2 O6 C70 C69 20.8(6) . . . . ?
Sr2 O4 C66 C65 -45.3(5) . . . . ?
Sr2 O4 C67 C68 -46.3(5) . . . . ?
Sr2 O2 C63 C64 49.4(5) . . . . ?
Sr2 O2 C62 C61 -21.8(5) . . . . ?
Sr2 O5 C69 C70 60.4(5) . . . . ?
Sr2 O5 C68 C67 -47.3(5) . . . . ?
Sr2 N7 C52 C51 73.6(6) . . . . ?
Sr2 N7 C52 C47 -106.3(5) . . . . ?
Sr2 N7 C53 N8 16.0(4) . . . . ?
Sr2 O1 C61 C62 -67.8(4) . . . . ?
Sr2 O1 C72 C71 60.6(6) . . . . ?
Sr2 O7 C76 C75 180.0(13) . . . . ?
Sr2 O7 C76 C75B 147.0(9) . . . . ?
Sr2 O7 C73 C74B 178.7(7) . . . . ?
Sr2 O7 C73 C74 -147.0(10) . . . . ?
Sr2 N8 C54 C55 -36.6(7) . . . . ?
Sr2 N8 C54 C59 139.4(4) . . . . ?
Sr2 N8 C53 N7 -16.9(5) . . . . ?
F6 C15 C14 C13 109.3(5) . . . . ?
F6 C15 C14 C9 -65.7(5) . . . . ?
F4 C15 C14 C13 -129.3(4) . . . . ?
F4 C15 C14 C9 55.6(6) . . . . ?
F8 C16 C17 C22 -64.3(5) . . . . ?
F8 C16 C17 C18 112.0(5) . . . . ?
O3 C65 C66 O4 60.9(5) . . . . ?
O3 C64 C63 O2 -55.6(5) . . . . ?
O6 C71 C72 O1 -43.0(7) . . . . ?
F7 C16 C17 C22 56.4(6) . . . . ?
F7 C16 C17 C18 -127.3(5) . . . . ?
F5 C15 C14 C13 -9.4(6) . . . . ?
F5 C15 C14 C9 175.6(4) . . . . ?
F9 C16 C17 C22 176.9(4) . . . . ?
F9 C16 C17 C18 -6.7(6) . . . . ?
O4 C67 C68 O5 62.1(6) . . . . ?
C4 C3 C2 C7 -0.3(7) . . . . ?
C4 C3 C2 C1 177.4(5) . . . . ?
O5 C69 C70 O6 -51.0(6) . . . . ?
C55 C56 C57 C58 -0.9(8) . . . . ?
C40 C39 C44 C43 -0.1(7) . . . . ?
C40 C39 C44 C45 172.9(5) . . . . ?
N7 C52 C47 C48 -179.8(4) . . . . ?
N7 C52 C47 C46 -1.4(7) . . . . ?
C26 C27 C28 C29 1.3(7) . . . . ?
C26 C25 C24 N4 177.8(4) . . . . ?
C26 C25 C24 C29 1.5(7) . . . . ?
C51 C50 C49 C48 -0.1(8) . . . . ?
C51 C52 C47 C48 0.2(7) . . . . ?
C51 C52 C47 C46 178.6(4) . . . . ?
C58 C59 C60 F22 142.6(5) . . . . ?
C58 C59 C60 F23 -95.7(5) . . . . ?
C58 C59 C60 F24 22.9(6) . . . . ?
C58 C59 C54 C55 -3.8(7) . . . . ?
C58 C59 C54 N8 -179.7(5) . . . . ?
O1 C61 C62 O2 58.3(5) . . . . ?
C59 C58 C57 C56 0.7(8) . . . . ?
O7 C76 C75 C74 -32.4(19) . . . . ?
O7 C76 C75B C74B 45.1(13) . . . . ?
O7 C73 C74B C75B 31.4(12) . . . . ?
O7 C73 C74 C75 -46.2(15) . . . . ?
N3 C22 C17 C16 -6.0(6) . . . . ?
N3 C22 C17 C18 177.7(4) . . . . ?
N6 C39 C44 C43 179.2(5) . . . . ?
N6 C39 C44 C45 -7.8(8) . . . . ?
C27 C26 C25 C24 -0.4(7) . . . . ?
C27 C28 C29 C24 -0.3(7) . . . . ?
C27 C28 C29 C30 177.3(4) . . . . ?
C60 C59 C54 C55 175.3(5) . . . . ?
C60 C59 C54 N8 -0.7(7) . . . . ?
N1 C7 C2 C3 -178.1(4) . . . . ?
N1 C7 C2 C1 4.2(6) . . . . ?
N1 C7 C6 C5 178.7(4) . . . . ?
C71 O6 C70 C69 -168.0(5) . . . . ?
C65 O3 C64 C63 175.8(4) . . . . ?
C50 C51 C52 N7 179.7(4) . . . . ?
C50 C51 C52 C47 -0.4(7) . . . . ?
C50 C49 C48 C47 -0.1(8) . . . . ?
N5 C37 C36 C35 179.1(5) . . . . ?
C56 C55 C54 C59 3.6(7) . . . . ?
C56 C55 C54 N8 179.9(4) . . . . ?
C49 C48 C47 C52 0.0(8) . . . . ?
C49 C48 C47 C46 -178.4(5) . . . . ?
C42 C43 C44 C39 1.4(8) . . . . ?
C42 C43 C44 C45 -171.9(5) . . . . ?
C52 N7 C53 N8 169.8(4) . . . . ?
C52 C51 C50 C49 0.3(8) . . . . ?
C52 C47 C46 F21 -179.9(4) . . . . ?
C52 C47 C46 F20 -59.8(6) . . . . ?
C52 C47 C46 F19 61.0(6) . . . . ?
C66 O4 C67 C68 91.3(6) . . . . ?
C57 C58 C59 C60 -177.4(5) . . . . ?
C57 C58 C59 C54 1.8(7) . . . . ?
C64 O3 C65 C66 175.0(4) . . . . ?
C39 C40 C41 C42 1.9(8) . . . . ?
C39 N6 C38 N5 168.2(4) . . . . ?
C39 C44 C45 F18 163.1(5) . . . . ?
C39 C44 C45 F17 -77.8(6) . . . . ?
C39 C44 C45 F16 41.9(8) . . . . ?
C32 C37 C36 C35 -2.9(7) . . . . ?
C54 C55 C56 C57 -1.3(8) . . . . ?
C54 C59 C60 F22 -36.5(7) . . . . ?
C54 C59 C60 F23 85.2(6) . . . . ?
C54 C59 C60 F24 -156.3(5) . . . . ?
C54 N8 C53 N7 169.8(4) . . . . ?
C34 C35 C36 C37 2.2(9) . . . . ?
C3 C4 C5 C6 -0.1(8) . . . . ?
C3 C2 C1 F2 -108.1(5) . . . . ?
C3 C2 C1 F1 130.9(5) . . . . ?
C3 C2 C1 F3 10.8(6) . . . . ?
C48 C47 C46 F21 -1.4(7) . . . . ?
C48 C47 C46 F20 118.6(5) . . . . ?
C48 C47 C46 F19 -120.6(5) . . . . ?
C7 N1 C8 N2 -172.3(4) . . . . ?
C7 C2 C1 F2 69.6(6) . . . . ?
C7 C2 C1 F1 -51.4(6) . . . . ?
C7 C2 C1 F3 -171.5(4) . . . . ?
C7 C6 C5 C4 -1.2(8) . . . . ?
C43 C42 C41 C40 -0.6(9) . . . . ?
C43 C44 C45 F18 -23.7(8) . . . . ?
C43 C44 C45 F17 95.4(6) . . . . ?
C43 C44 C45 F16 -144.9(5) . . . . ?
C37 N5 C38 N6 167.0(4) . . . . ?
C37 C32 C33 C34 0.5(8) . . . . ?
C37 C32 C31 F13 47.7(7) . . . . ?
C37 C32 C31 F14 168.5(5) . . . . ?
C37 C32 C31 F15 -73.1(6) . . . . ?
C61 O1 C72 C71 -173.8(5) . . . . ?
C28 C29 C24 N4 -177.6(4) . . . . ?
C28 C29 C24 C25 -1.1(6) . . . . ?
C28 C29 C30 F12 -107.7(5) . . . . ?
C28 C29 C30 F10 130.9(4) . . . . ?
C28 C29 C30 F11 12.2(6) . . . . ?
C41 C40 C39 N6 179.2(5) . . . . ?
C41 C40 C39 C44 -1.5(7) . . . . ?
C41 C42 C43 C44 -1.1(9) . . . . ?
C35 C34 C33 C32 -1.3(9) . . . . ?
C23 N4 C24 C25 27.2(6) . . . . ?
C23 N4 C24 C29 -156.5(4) . . . . ?
C23 N3 C22 C21 -25.3(6) . . . . ?
C23 N3 C22 C17 157.2(4) . . . . ?
C33 C32 C37 N5 179.5(5) . . . . ?
C33 C32 C37 C36 1.5(7) . . . . ?
C33 C32 C31 F13 -138.0(5) . . . . ?
C33 C32 C31 F14 -17.2(7) . . . . ?
C33 C32 C31 F15 101.2(6) . . . . ?
C33 C34 C35 C36 -0.1(9) . . . . ?
C8 N1 C7 C2 -157.2(4) . . . . ?
C8 N1 C7 C6 25.8(6) . . . . ?
C8 N2 C9 C10 -24.2(6) . . . . ?
C8 N2 C9 C14 158.2(4) . . . . ?
C76 O7 C73 C74B -5.6(9) . . . . ?
C76 O7 C73 C74 28.7(11) . . . . ?
C76 C75 C74 C73 46.7(19) . . . . ?
C2 C7 C6 C5 1.7(7) . . . . ?
C25 C26 C27 C28 -1.0(8) . . . . ?
C15 C14 C9 N2 -6.0(6) . . . . ?
C15 C14 C9 C10 176.2(4) . . . . ?
C63 O2 C62 C61 179.6(4) . . . . ?
C6 C7 C2 C3 -0.9(6) . . . . ?
C6 C7 C2 C1 -178.6(4) . . . . ?
C21 C22 C17 C16 176.4(4) . . . . ?
C21 C22 C17 C18 0.1(6) . . . . ?
C21 C20 C19 C18 0.4(8) . . . . ?
C24 N4 C23 N3 -171.0(4) . . . . ?
C24 C29 C30 F12 69.8(5) . . . . ?
C24 C29 C30 F10 -51.5(6) . . . . ?
C24 C29 C30 F11 -170.3(4) . . . . ?
C67 O4 C66 C65 178.4(4) . . . . ?
C72 O1 C61 C62 163.4(5) . . . . ?
C13 C12 C11 C10 -0.4(7) . . . . ?
C13 C14 C9 N2 179.0(4) . . . . ?
C13 C14 C9 C10 1.2(6) . . . . ?
C22 N3 C23 N4 173.8(4) . . . . ?
C22 C21 C20 C19 0.6(7) . . . . ?
C22 C17 C18 C19 0.9(7) . . . . ?
C12 C13 C14 C15 -174.9(4) . . . . ?
C12 C13 C14 C9 0.1(7) . . . . ?
C53 N7 C52 C51 -58.3(6) . . . . ?
C53 N7 C52 C47 121.7(5) . . . . ?
C53 N8 C54 C55 131.9(5) . . . . ?
C53 N8 C54 C59 -52.2(6) . . . . ?
C14 C13 C12 C11 -0.6(7) . . . . ?
C5 C4 C3 C2 0.8(8) . . . . ?
C73 O7 C76 C75 4.7(14) . . . . ?
C73 O7 C76 C75B -28.3(10) . . . . ?
C73 C74B C75B C76 -45.3(14) . . . . ?
C9 N2 C8 N1 173.9(4) . . . . ?
C9 C10 C11 C12 1.8(7) . . . . ?
C62 O2 C63 C64 -151.8(4) . . . . ?
C69 O5 C68 C67 -179.9(4) . . . . ?
C70 O6 C71 C72 -163.4(5) . . . . ?
C20 C21 C22 N3 -178.2(4) . . . . ?
C20 C21 C22 C17 -0.8(6) . . . . ?
C38 N6 C39 C40 -35.3(7) . . . . ?
C38 N6 C39 C44 145.4(5) . . . . ?
C38 N5 C37 C32 144.1(5) . . . . ?
C38 N5 C37 C36 -38.0(6) . . . . ?
C16 C17 C18 C19 -175.4(5) . . . . ?
C17 C18 C19 C20 -1.1(8) . . . . ?
C30 C29 C24 N4 4.9(6) . . . . ?
C30 C29 C24 C25 -178.7(4) . . . . ?
C11 C10 C9 N2 -179.8(4) . . . . ?
C11 C10 C9 C14 -2.2(6) . . . . ?
C68 O5 C69 C70 -166.2(4) . . . . ?
C31 C32 C37 N5 -6.3(7) . . . . ?
C31 C32 C37 C36 175.7(5) . . . . ?
C31 C32 C33 C34 -173.7(5) . . . . ?
C79 C78 C83 C82 6(2) . . . . ?
C79 C80 C81 C82 -6(2) . . . . ?
C78 C79 C80 C81 7(2) . . . . ?
C78 C83 C82 C81 -7(3) . . . . ?
C80 C79 C78 C83 -6(2) . . . . ?
C80 C79 C78 C77 -179.6(14) . . . . ?
C80 C81 C82 C83 7(3) . . . . ?
C77 C78 C83 C82 179.2(15) . . . . ?
C1A C1B C87 C86 -8(4) . . . . ?
C1A C90 C85 C84 178(3) . . . . ?
C1A C90 C85 C86 -2(4) . . . . ?
C1B C1A C90 C85 -2(4) . . . . ?
C1B C87 C86 C85 6(5) . . . . ?
C90 C1A C1B C87 6(3) . . . . ?
C87 C86 C85 C90 0(4) . . . . ?
C87 C86 C85 C84 -179(3) . . . . ?
O8 C92 C91 C88 -15(3) . . . . ?
O8 C89 C88 C91 -43(2) . . . . ?
C92 O8 C89 C88 33(2) . . . . ?
C92 C91 C88 C89 37(3) . . . . ?
C93 C94 C95 C95 -178(3) . . . 3_765 ?
C89 O8 C92 C91 -14(3) . . . . ?
